data_7125608
loop_
_publ_author_name
'Zhu, Mei'
'Mei, Xuelan'
'Ma, Yue'
'Li, Licun'
'Liao, Daizheng'
'Sutter, Jean-Pascal'

_publ_section_title
;
 Nitronyl nitroxide-metal complexes as metallo-ligands for the
 construction of hetero-tri-spin (2p-3d-4f) chains.
;
_journal_issue 15
_journal_name_full 'Chemical communications (Cambridge, England)'
_journal_page_first 1906
_journal_page_last 1908
_journal_paper_doi 10.1039/c3cc48110g
_journal_volume 50
_journal_year 2014
_chemical_formula_sum 'C115 H97 Cu F66 N8 O35 Tb3'
_chemical_formula_weight 3945.35
_space_group_IT_number 2
_space_group_name_Hall '-P 1'
_space_group_name_H-M_alt 'P -1'
_symmetry_cell_setting triclinic
_symmetry_space_group_name_H-M 'P -1'
_atom_sites_solution_hydrogens geom
_atom_sites_solution_primary direct
_atom_sites_solution_secondary difmap
_audit_creation_method SHELXL-97
_cell_angle_alpha 90.959(2)
_cell_angle_beta 107.219(2)
_cell_angle_gamma 114.941(4)
_cell_formula_units_Z 2
_cell_length_a 19.973(5)
_cell_length_b 19.983(4)
_cell_length_c 21.679(4)
_cell_measurement_reflns_used 24458
_cell_measurement_temperature 113(2)
_cell_measurement_theta_max 27.9
_cell_measurement_theta_min 1.2
_cell_volume 7393(3)
_computing_cell_refinement 'CrystalClear-SM Expert 2.0 r4 (Rigaku, 2009)'
_computing_data_collection 'CrystalClear-SM Expert 2.0 r4 (Rigaku, 2009)'
_computing_data_reduction 'CrystalClear-SM Expert 2.0 r4 (Rigaku, 2009)'
_computing_molecular_graphics 'Bruker SHELXTL'
_computing_publication_material 'Bruker SHELXTL'
_computing_structure_refinement 'SHELXL-97 (Sheldrick, 1997)'
_computing_structure_solution 'SHELXS-97 (Sheldrick, 1990)'
_diffrn_ambient_temperature 113(2)
_diffrn_detector_area_resol_mean 28.5714
_diffrn_measured_fraction_theta_full 0.996
_diffrn_measured_fraction_theta_max 0.996
_diffrn_measurement_device_type 'Bruker P4'
_diffrn_measurement_method 'profile data from \w-scans'
_diffrn_radiation_monochromator graphite
_diffrn_radiation_source 'fine-focus sealed tube'
_diffrn_radiation_type MoK\a
_diffrn_radiation_wavelength 0.71073
_diffrn_reflns_av_R_equivalents 0.0566
_diffrn_reflns_av_sigmaI/netI 0.0878
_diffrn_reflns_limit_h_max 23
_diffrn_reflns_limit_h_min -23
_diffrn_reflns_limit_k_max 18
_diffrn_reflns_limit_k_min -23
_diffrn_reflns_limit_l_max 25
_diffrn_reflns_limit_l_min -25
_diffrn_reflns_number 58346
_diffrn_reflns_theta_full 25.01
_diffrn_reflns_theta_max 25.01
_diffrn_reflns_theta_min 1.19
_diffrn_standards_decay_% 0
_diffrn_standards_interval_count 0
_diffrn_standards_interval_time 0
_diffrn_standards_number 0
_exptl_absorpt_coefficient_mu 1.717
_exptl_absorpt_correction_T_max 1.000
_exptl_absorpt_correction_T_min 0.795
_exptl_absorpt_correction_type multi-scan
_exptl_crystal_colour green
_exptl_crystal_density_diffrn 1.772
_exptl_crystal_density_method 'not measured'
_exptl_crystal_description sheet
_exptl_crystal_F_000 3881
_exptl_crystal_size_max 0.27
_exptl_crystal_size_mid 0.25
_exptl_crystal_size_min 0.20
_platon_squeeze_details
; 
 ? 
;
_refine_diff_density_max 1.158
_refine_diff_density_min -1.143
_refine_diff_density_rms 0.124
_refine_ls_extinction_method none
_refine_ls_goodness_of_fit_ref 1.090
_refine_ls_hydrogen_treatment constr
_refine_ls_matrix_type full
_refine_ls_number_parameters 2056
_refine_ls_number_reflns 25961
_refine_ls_number_restraints 3126
_refine_ls_restrained_S_all 1.044
_refine_ls_R_factor_all 0.0732
_refine_ls_R_factor_gt 0.0607
_refine_ls_shift/su_max 0.002
_refine_ls_shift/su_mean 0.000
_refine_ls_structure_factor_coef Fsqd
_refine_ls_weighting_details 'calc w=1/[\s^2^(Fo^2^)+(0.0427P)^2^+14.5725P] where P=(Fo^2^+2Fc^2^)/3'
_refine_ls_weighting_scheme calc
_refine_ls_wR_factor_gt 0.1243
_refine_ls_wR_factor_ref 0.1318
_reflns_number_gt 22539
_reflns_number_total 25961
_reflns_threshold_expression >2sigma(I)
_cod_data_source_file c3cc48110g.txt
_cod_data_source_block 1
_cod_depositor_comments
;
The following automatic conversions were performed:

data item '_exptl_absorpt_correction_type' value 'Multi-scan' was
changed to 'multi-scan' in accordance with the
/home/saulius/struct/COD-crude-data/automatic-downloads/DataCite-retrospective/RSC/depositions/lib/dictionaries/cif_core.dic
dictionary named 'cif_core.dic' version 2.4.2 last updated on
2011-04-26.

Automatic conversion script
Id: cif_fix_values 6909 2019-04-08 15:41:33Z antanas 
;
_cod_original_sg_symbol_H-M p-1
_cod_database_code 7125608

loop_
_symmetry_equiv_pos_as_xyz
'x, y, z'
'-x, -y, -z'

loop_
_atom_site_label
_atom_site_type_symbol
_atom_site_fract_x
_atom_site_fract_y
_atom_site_fract_z
_atom_site_U_iso_or_equiv
_atom_site_adp_type
_atom_site_occupancy
_atom_site_symmetry_multiplicity
_atom_site_calc_flag
_atom_site_refinement_flags
_atom_site_disorder_assembly
_atom_site_disorder_group
Tb1 Tb 0.496714(16) -0.336743(16) 0.795082(15) 0.01650(8) Uani 1 1 d . . .
Tb2 Tb 0.208020(16) -0.104639(16) 0.764949(15) 0.01762(8) Uani 1 1 d . . .
Tb3 Tb -0.269365(16) 0.394438(16) 0.791771(15) 0.01581(8) Uani 1 1 d . . .
Cu1 Cu -0.05063(4) 0.14399(4) 0.71103(4) 0.02195(18) Uani 1 1 d . . .
O1 O 0.5668(2) -0.2736(2) 0.7262(2) 0.0216(10) Uani 1 1 d . . .
O2 O 0.4090(2) -0.3779(2) 0.6849(2) 0.0208(10) Uani 1 1 d . . .
O3 O 0.5524(2) -0.3891(2) 0.8803(2) 0.0215(10) Uani 1 1 d . . .
O4 O 0.6183(2) -0.2405(2) 0.8598(2) 0.0228(10) Uani 1 1 d . . .
O5 O 0.4692(2) -0.3066(2) 0.8881(2) 0.0250(10) Uani 1 1 d . . .
O6 O 0.3828(2) -0.4384(2) 0.7967(2) 0.0212(10) Uani 1 1 d . . .
O7 O 0.4499(2) -0.2474(2) 0.7693(2) 0.0203(10) Uani 1 1 d . . .
O8 O 0.3081(2) -0.1385(2) 0.8259(2) 0.0204(10) Uani 1 1 d . . .
O9 O 0.0831(2) -0.4818(2) 0.7023(2) 0.0297(11) Uani 1 1 d . . .
O10 O 0.1027(2) -0.2236(2) 0.7294(2) 0.0243(10) Uani 1 1 d . . .
O11 O 0.2362(2) -0.1679(2) 0.6894(2) 0.0211(10) Uani 1 1 d . . .
O12 O 0.1939(2) -0.1384(2) 0.8667(2) 0.0233(10) Uani 1 1 d . . .
O13 O 0.2903(2) 0.0023(2) 0.8441(2) 0.0240(10) Uani 1 1 d . . .
O14 O 0.2880(2) -0.0147(2) 0.7169(2) 0.0195(10) Uani 1 1 d . . .
O15 O 0.1260(2) -0.1019(2) 0.6622(2) 0.0254(11) Uani 1 1 d . . .
O16 O 0.1327(2) -0.0506(2) 0.7890(2) 0.0232(10) Uani 1 1 d . . .
O17 O -0.0594(2) 0.0187(2) 0.6808(2) 0.0285(11) Uani 1 1 d . . .
O18 O 0.2579(3) 0.1914(3) 0.6101(2) 0.0333(12) Uani 1 1 d . . .
O19 O 0.0424(2) 0.1639(2) 0.7850(2) 0.0264(11) Uani 1 1 d . . .
O20 O 0.0092(2) 0.1957(2) 0.6561(2) 0.0223(10) Uani 1 1 d . . .
O21 O -0.1125(2) 0.1121(2) 0.7683(2) 0.0240(10) Uani 1 1 d . . .
O22 O -0.1414(2) 0.0991(2) 0.6329(2) 0.0215(10) Uani 1 1 d . . .
O23 O -0.0410(2) 0.2669(2) 0.7365(2) 0.0225(10) Uani 1 1 d . . .
O24 O -0.1995(2) 0.3235(2) 0.8240(2) 0.0195(10) Uani 1 1 d . . .
O25 O -0.4064(2) 0.1130(2) 0.5468(2) 0.0266(11) Uani 1 1 d . . .
O26 O -0.1540(2) 0.5059(2) 0.8325(2) 0.0199(10) Uani 1 1 d . . .
O27 O -0.2880(2) 0.4850(2) 0.7280(2) 0.0231(10) Uani 1 1 d . . .
O28 O -0.3654(2) 0.3248(2) 0.6923(2) 0.0216(10) Uani 1 1 d . . .
O29 O -0.2034(2) 0.4032(2) 0.7160(2) 0.0197(10) Uani 1 1 d . . .
O30 O -0.3465(2) 0.2825(2) 0.8209(2) 0.0170(9) Uani 1 1 d . . .
O31 O -0.2336(2) 0.4155(2) 0.9072(2) 0.0202(10) Uani 1 1 d . . .
O32 O -0.3654(2) 0.4175(2) 0.8202(2) 0.0215(10) Uani 1 1 d . . .
O33 O -0.4783(2) 0.5739(2) 0.7438(2) 0.0223(10) Uani 1 1 d . . .
O34 O -0.1198(2) 0.7716(2) 0.9151(2) 0.0255(11) Uani 1 1 d . . .
N1 N 0.4315(3) -0.1991(3) 0.7922(3) 0.0199(12) Uani 1 1 d . . .
N2 N 0.3641(3) -0.1488(3) 0.8170(3) 0.0199(12) Uani 1 1 d . . .
N3 N 0.0662(3) -0.0469(3) 0.7659(3) 0.0222(12) Uani 1 1 d . . .
N4 N -0.0245(3) -0.0156(3) 0.7149(3) 0.0228(12) Uani 1 1 d . . .
N5 N -0.0649(3) 0.2930(3) 0.7751(3) 0.0184(11) Uani 1 1 d . . .
N6 N -0.1391(3) 0.3193(3) 0.8160(3) 0.0188(12) Uani 1 1 d . . .
N7 N -0.4163(3) 0.4420(3) 0.7925(3) 0.0185(11) Uani 1 1 d . . .
N8 N -0.4685(3) 0.5150(3) 0.7552(3) 0.0202(12) Uani 1 1 d . . .
F1 F 0.3027(3) -0.4806(3) 0.5829(3) 0.102(2) Uani 1 1 d U . .
F2 F 0.3528(3) -0.4216(3) 0.5171(2) 0.0628(15) Uani 1 1 d . . .
F3 F 0.2955(3) -0.3822(4) 0.5619(3) 0.106(2) Uani 1 1 d U . .
F4 F 0.6094(3) -0.2230(4) 0.5850(3) 0.089(2) Uani 1 1 d . . .
F5 F 0.6845(3) -0.2331(3) 0.6731(3) 0.0718(18) Uani 1 1 d . . .
F6 F 0.6433(3) -0.1521(3) 0.6728(3) 0.086(2) Uani 1 1 d . . .
F7 F 0.7948(3) -0.1491(3) 0.9891(3) 0.075(2) Uani 1 1 d . . .
F8 F 0.7203(2) -0.1029(2) 0.9374(3) 0.0530(14) Uani 1 1 d . . .
F9 F 0.7770(3) -0.1417(2) 0.8896(2) 0.0554(14) Uani 1 1 d . . .
F10 F 0.5893(2) -0.4851(2) 0.9492(2) 0.0436(12) Uani 1 1 d . . .
F11 F 0.6852(2) -0.3971(2) 1.0224(2) 0.0539(14) Uani 1 1 d . . .
F12 F 0.5667(3) -0.4221(3) 1.0147(2) 0.0521(13) Uani 1 1 d . . .
F13 F 0.5248(2) -0.2812(2) 1.0218(2) 0.0460(12) Uani 1 1 d . A .
F14 F 0.4098(2) -0.3522(2) 1.0242(2) 0.0409(11) Uani 1 1 d . A .
F15 F 0.4308(3) -0.2494(2) 0.9857(2) 0.0421(11) Uani 1 1 d . A .
F16A F 0.3063(6) -0.5889(6) 0.8274(6) 0.0340(11) Uani 0.667(18) 1 d P A 1
F16B F 0.2888(11) -0.5892(12) 0.8320(13) 0.0340(11) Uani 0.333(18) 1 d P A 2
F17A F 0.2332(5) -0.5489(4) 0.8569(5) 0.0340(11) Uani 0.667(18) 1 d P A 1
F17B F 0.2177(9) -0.5359(9) 0.8361(10) 0.0340(11) Uani 0.333(18) 1 d P A 2
F18A F 0.2263(11) -0.5464(11) 0.7602(13) 0.0340(11) Uani 0.333(18) 1 d P A 1
F18B F 0.2420(6) -0.5505(5) 0.7522(6) 0.0340(11) Uani 0.667(18) 1 d P A 2
F19 F 0.3980(3) 0.0201(3) 0.6483(3) 0.0674(16) Uani 1 1 d . . .
F20 F 0.3977(2) 0.1129(2) 0.6990(2) 0.0503(13) Uani 1 1 d . . .
F21 F 0.3443(3) 0.0837(2) 0.5957(2) 0.0527(14) Uani 1 1 d . . .
F22 F 0.0560(3) -0.1708(3) 0.5242(3) 0.0725(18) Uani 1 1 d . . .
F23 F 0.0018(2) -0.1153(3) 0.5629(2) 0.0523(13) Uani 1 1 d . . .
F24 F 0.0727(3) -0.0611(3) 0.5053(2) 0.0624(15) Uani 1 1 d . . .
F25 F 0.1933(3) -0.2985(2) 0.5584(2) 0.0513(13) Uani 1 1 d . . .
F26 F 0.3040(2) -0.2162(2) 0.6226(2) 0.0410(11) Uani 1 1 d . . .
F27 F 0.2283(3) -0.1819(3) 0.5539(2) 0.0547(13) Uani 1 1 d . . .
F28 F -0.0139(2) -0.3738(2) 0.7077(2) 0.0529(13) Uani 1 1 d . . .
F29 F -0.0544(2) -0.2968(2) 0.6634(3) 0.0552(14) Uani 1 1 d . . .
F30 F -0.0387(2) -0.3723(2) 0.6048(2) 0.0521(13) Uani 1 1 d . . .
F31A F 0.1798(10) -0.2255(10) 0.9581(8) 0.0583(13) Uani 0.422(16) 1 d P B 1
F31B F 0.2127(7) -0.2074(7) 0.9736(6) 0.0583(13) Uani 0.578(16) 1 d P B 2
F32A F 0.2451(7) -0.1257(7) 1.0339(5) 0.0583(13) Uani 0.578(16) 1 d P B 1
F32B F 0.2219(9) -0.1113(9) 1.0345(7) 0.0583(13) Uani 0.422(16) 1 d P B 2
F33A F 0.1252(8) -0.1599(7) 0.9698(7) 0.0583(13) Uani 0.578(16) 1 d P B 1
F33B F 0.1170(11) -0.1859(10) 0.9563(9) 0.0583(13) Uani 0.422(16) 1 d PU B 2
F34 F 0.4247(3) 0.1217(3) 0.9176(3) 0.0780(19) Uani 1 1 d . . .
F35 F 0.3789(3) 0.1216(3) 0.9931(2) 0.0641(15) Uani 1 1 d . . .
F36 F 0.3276(3) 0.1439(3) 0.9011(3) 0.084(2) Uani 1 1 d . . .
F37 F 0.1623(2) 0.1423(2) 0.8636(2) 0.0402(11) Uani 1 1 d . . .
F38 F 0.2461(2) 0.2454(2) 0.8497(2) 0.0472(12) Uani 1 1 d . . .
F39 F 0.1683(3) 0.2460(3) 0.8998(2) 0.0585(15) Uani 1 1 d . . .
F40A F 0.1946(4) 0.3057(4) 0.6464(4) 0.0385(9) Uani 0.587(6) 1 d P C 1
F40B F 0.1801(7) 0.3383(6) 0.6472(5) 0.0385(9) Uani 0.413(6) 1 d PU C 2
F41A F 0.1005(5) 0.3387(4) 0.6259(4) 0.0385(9) Uani 0.587(6) 1 d P C 1
F41B F 0.0592(7) 0.3164(6) 0.5957(6) 0.0385(9) Uani 0.413(6) 1 d PU C 2
F42A F 0.0843(11) 0.2358(14) 0.5700(13) 0.0385(9) Uani 0.413(6) 1 d P C 1
F42B F 0.0969(8) 0.2437(10) 0.5711(9) 0.0385(9) Uani 0.587(6) 1 d P C 2
F43 F -0.2480(3) -0.0467(2) 0.5508(2) 0.0527(13) Uani 1 1 d . . .
F44 F -0.2543(2) 0.0510(2) 0.51735(19) 0.0384(10) Uani 1 1 d . . .
F45 F -0.3381(2) -0.0193(3) 0.5589(2) 0.0535(13) Uani 1 1 d . . .
F46A F -0.2995(5) 0.0163(5) 0.7815(4) 0.0442(11) Uani 0.599(10) 1 d P D 1
F46B F -0.2826(8) -0.0104(8) 0.7907(6) 0.0442(11) Uani 0.401(10) 1 d PU D 2
F47A F -0.2013(8) 0.0109(8) 0.8403(7) 0.0442(11) Uani 0.401(10) 1 d PU D 1
F47B F -0.1702(5) 0.0411(5) 0.8568(4) 0.0442(11) Uani 0.599(10) 1 d P D 2
F48A F -0.2065(5) 0.1209(7) 0.8356(5) 0.0442(11) Uani 0.599(10) 1 d P D 1
F48B F -0.2307(8) 0.1079(10) 0.8259(8) 0.0442(11) Uani 0.401(10) 1 d P D 2
F49 F -0.0960(2) 0.4146(3) 0.6638(2) 0.0646(16) Uani 1 1 d . . .
F50 F -0.1453(3) 0.4846(2) 0.6165(3) 0.0670(16) Uani 1 1 d U . .
F51 F -0.1780(2) 0.3770(2) 0.5680(2) 0.0454(12) Uani 1 1 d . . .
F52 F -0.4465(2) 0.2468(2) 0.52625(19) 0.0353(10) Uani 1 1 d . . .
F53 F -0.4927(2) 0.2138(2) 0.6049(2) 0.0464(12) Uani 1 1 d . . .
F54 F -0.4837(2) 0.3163(2) 0.5698(2) 0.0439(12) Uani 1 1 d . . .
F55 F -0.3816(3) 0.1343(2) 0.8294(3) 0.0552(14) Uani 1 1 d . . .
F56 F -0.3980(2) 0.1485(2) 0.9205(2) 0.0450(12) Uani 1 1 d . . .
F57 F -0.4725(2) 0.1626(2) 0.8345(2) 0.0470(13) Uani 1 1 d . . .
F58 F -0.2320(3) 0.3731(3) 1.0626(2) 0.0514(13) Uani 1 1 d . . .
F59 F -0.2064(3) 0.4772(3) 1.0283(2) 0.0593(14) Uani 1 1 d . . .
F60 F -0.1290(2) 0.4261(3) 1.0366(2) 0.0615(15) Uani 1 1 d . . .
F61 F 0.0062(2) 0.5930(2) 0.8463(2) 0.0382(11) Uani 1 1 d . . .
F62 F -0.0168(2) 0.6886(2) 0.8433(2) 0.0569(15) Uani 1 1 d . . .
F63 F -0.0331(2) 0.6231(2) 0.9195(2) 0.0467(12) Uani 1 1 d . . .
F64 F -0.2789(3) 0.5420(3) 0.6073(2) 0.0632(15) Uani 1 1 d . . .
F65 F -0.2347(2) 0.6503(2) 0.6626(2) 0.0508(13) Uani 1 1 d . . .
F66 F -0.3482(2) 0.5664(2) 0.6541(2) 0.0434(12) Uani 1 1 d . . .
C1 C 0.6133(4) -0.4171(4) 0.9803(3) 0.0285(14) Uani 1 1 d U . .
C2 C 0.6109(4) -0.3615(4) 0.9331(3) 0.0236(13) Uani 1 1 d U . .
C3 C 0.6692(4) -0.2887(4) 0.9515(3) 0.0255(14) Uani 1 1 d U . .
H3 H 0.7093 -0.2759 0.9914 0.031 Uiso 1 1 calc R . .
C4 C 0.6701(3) -0.2344(3) 0.9129(3) 0.0210(13) Uani 1 1 d U . .
C5 C 0.7399(4) -0.1572(4) 0.9328(3) 0.0250(14) Uani 1 1 d U . .
C6 C 0.2774(4) -0.5354(4) 0.8177(4) 0.0313(15) Uani 1 1 d U . .
C7 C 0.3489(3) -0.4578(3) 0.8379(3) 0.0227(12) Uani 1 1 d U A .
C8 C 0.3678(4) -0.4187(3) 0.8997(3) 0.0265(13) Uani 1 1 d U . .
H8 H 0.3400 -0.4411 0.9273 0.032 Uiso 1 1 calc R A .
C9 C 0.4281(4) -0.3463(4) 0.9197(3) 0.0248(13) Uani 1 1 d U A .
C10 C 0.4485(4) -0.3061(4) 0.9885(4) 0.0322(15) Uani 1 1 d U . .
C11 C 0.6228(4) -0.2205(5) 0.6480(4) 0.0390(18) Uani 1 1 d U . .
C12 C 0.5527(4) -0.2767(4) 0.6663(3) 0.0283(14) Uani 1 1 d U . .
C13 C 0.4838(4) -0.3216(4) 0.6158(3) 0.0321(15) Uani 1 1 d U . .
H13 H 0.4821 -0.3205 0.5725 0.039 Uiso 1 1 calc R . .
C14 C 0.4171(4) -0.3683(4) 0.6302(3) 0.0269(14) Uani 1 1 d U . .
C15 C 0.3417(4) -0.4150(5) 0.5724(4) 0.0399(17) Uani 1 1 d U . .
C16 C 0.5688(3) -0.1048(4) 0.8450(3) 0.0291(14) Uani 1 1 d U . .
H16A H 0.5674 -0.1302 0.8821 0.044 Uiso 1 1 calc R . .
H16B H 0.6019 -0.0522 0.8597 0.044 Uiso 1 1 calc R . .
H16C H 0.5890 -0.1241 0.8179 0.044 Uiso 1 1 calc R . .
C17 C 0.4866(4) -0.1173(3) 0.8059(3) 0.0242(13) Uani 1 1 d U . .
C18 C 0.4839(4) -0.0934(4) 0.7392(3) 0.0322(15) Uani 1 1 d U . .
H18A H 0.4992 -0.1224 0.7156 0.048 Uiso 1 1 calc R . .
H18B H 0.5193 -0.0413 0.7450 0.048 Uiso 1 1 calc R . .
H18C H 0.4317 -0.1015 0.7151 0.048 Uiso 1 1 calc R . .
C19 C 0.4463(4) -0.0881(3) 0.8431(3) 0.0245(13) Uani 1 1 d U . .
C20 C 0.4745(4) -0.0864(4) 0.9168(4) 0.0363(15) Uani 1 1 d U . .
H20A H 0.4410 -0.0766 0.9356 0.054 Uiso 1 1 calc R . .
H20B H 0.5272 -0.0477 0.9357 0.054 Uiso 1 1 calc R . .
H20C H 0.4730 -0.1338 0.9256 0.054 Uiso 1 1 calc R . .
C21 C 0.4485(4) -0.0133(4) 0.8268(4) 0.0336(14) Uani 1 1 d U . .
H21A H 0.4214 -0.0188 0.7810 0.050 Uiso 1 1 calc R . .
H21B H 0.5019 0.0236 0.8375 0.050 Uiso 1 1 calc R . .
H21C H 0.4235 0.0021 0.8518 0.050 Uiso 1 1 calc R . .
C22 C 0.3598(3) -0.2137(3) 0.7934(3) 0.0222(11) Uani 1 1 d U . .
C23 C 0.2899(3) -0.2852(3) 0.7713(3) 0.0213(11) Uani 1 1 d U . .
C24 C 0.2813(4) -0.3351(3) 0.7208(3) 0.0235(11) Uani 1 1 d U . .
H24 H 0.3213 -0.3242 0.7033 0.028 Uiso 1 1 calc R . .
C25 C 0.2124(3) -0.4017(3) 0.6965(3) 0.0251(12) Uani 1 1 d U . .
H25 H 0.2063 -0.4349 0.6624 0.030 Uiso 1 1 calc R . .
C26 C 0.1528(4) -0.4186(4) 0.7230(3) 0.0262(12) Uani 1 1 d U . .
C27 C 0.1632(4) -0.3696(3) 0.7759(3) 0.0254(12) Uani 1 1 d U . .
H27 H 0.1245 -0.3821 0.7951 0.030 Uiso 1 1 calc R . .
C28 C 0.2305(3) -0.3031(3) 0.7997(3) 0.0215(12) Uani 1 1 d U . .
H28 H 0.2368 -0.2702 0.8342 0.026 Uiso 1 1 calc R . .
C29 C 0.0688(4) -0.5345(4) 0.6481(4) 0.0316(15) Uani 1 1 d U . .
H29A H 0.0294 -0.5833 0.6498 0.038 Uiso 1 1 calc R . .
H29B H 0.1166 -0.5386 0.6525 0.038 Uiso 1 1 calc R . .
C30 C 0.0420(4) -0.5128(4) 0.5843(4) 0.0434(18) Uani 1 1 d U . .
H30A H 0.0293 -0.5515 0.5499 0.065 Uiso 1 1 calc R . .
H30B H 0.0829 -0.4670 0.5806 0.065 Uiso 1 1 calc R . .
H30C H -0.0036 -0.5059 0.5807 0.065 Uiso 1 1 calc R . .
C31 C 0.2288(4) -0.2317(4) 0.5950(3) 0.0281(13) Uani 1 1 d U . .
C32 C 0.1923(4) -0.2229(3) 0.6450(3) 0.0233(11) Uani 1 1 d U . .
C33 C 0.1143(4) -0.2742(4) 0.6347(3) 0.0269(12) Uani 1 1 d U . .
H33 H 0.0874 -0.3117 0.5982 0.032 Uiso 1 1 calc R . .
C34 C 0.0764(4) -0.2699(4) 0.6783(3) 0.0250(12) Uani 1 1 d U . .
C35 C -0.0087(4) -0.3296(4) 0.6622(4) 0.0343(15) Uani 1 1 d U . .
C36 C 0.3586(4) 0.1022(4) 0.9291(4) 0.0328(15) Uani 1 1 d U . .
C37 C 0.3043(4) 0.0199(4) 0.9037(3) 0.0277(13) Uani 1 1 d U . .
C38 C 0.2746(4) -0.0276(4) 0.9460(4) 0.0328(15) Uani 1 1 d U . .
H38 H 0.2894 -0.0082 0.9899 0.039 Uiso 1 1 calc R . .
C39 C 0.2233(4) -0.1034(4) 0.9236(4) 0.0289(14) Uani 1 1 d U B .
C40 C 0.1948(5) -0.1512(5) 0.9731(4) 0.0417(18) Uani 1 1 d U . .
C41 C 0.3554(4) 0.0554(4) 0.6509(4) 0.0307(14) Uani 1 1 d U . .
C42 C 0.2783(4) 0.0023(3) 0.6604(3) 0.0233(12) Uani 1 1 d U . .
C43 C 0.2096(4) -0.0236(3) 0.6080(3) 0.0258(12) Uani 1 1 d U . .
H43 H 0.2107 -0.0067 0.5684 0.031 Uiso 1 1 calc R . .
C44 C 0.1385(4) -0.0745(3) 0.6132(3) 0.0233(11) Uani 1 1 d U . .
C45 C 0.0664(4) -0.1056(4) 0.5511(4) 0.0302(14) Uani 1 1 d U . .
C46 C -0.0058(4) -0.1640(4) 0.8051(4) 0.0331(14) Uani 1 1 d U . .
H46A H -0.0132 -0.1911 0.7647 0.050 Uiso 1 1 calc R . .
H46B H -0.0503 -0.1900 0.8189 0.050 Uiso 1 1 calc R . .
H46C H 0.0407 -0.1600 0.8380 0.050 Uiso 1 1 calc R . .
C47 C 0.0025(4) -0.0863(4) 0.7949(4) 0.0259(13) Uani 1 1 d U . .
C48 C 0.0275(4) -0.0375(4) 0.8599(4) 0.0341(14) Uani 1 1 d U . .
H48A H 0.0774 -0.0326 0.8874 0.051 Uiso 1 1 calc R . .
H48B H -0.0107 -0.0602 0.8810 0.051 Uiso 1 1 calc R . .
H48C H 0.0316 0.0110 0.8523 0.051 Uiso 1 1 calc R . .
C49 C -0.1091(4) -0.1480(4) 0.6842(4) 0.0340(15) Uani 1 1 d U . .
H49A H -0.1421 -0.1359 0.6487 0.051 Uiso 1 1 calc R . .
H49B H -0.1407 -0.1929 0.6973 0.051 Uiso 1 1 calc R . .
H49C H -0.0712 -0.1555 0.6701 0.051 Uiso 1 1 calc R . .
C50 C -0.0674(4) -0.0843(4) 0.7415(4) 0.0272(13) Uani 1 1 d U . .
C51 C -0.1257(4) -0.0722(4) 0.7675(4) 0.0335(14) Uani 1 1 d U . .
H51A H -0.0992 -0.0254 0.7968 0.050 Uiso 1 1 calc R . .
H51B H -0.1474 -0.1121 0.7904 0.050 Uiso 1 1 calc R . .
H51C H -0.1671 -0.0714 0.7315 0.050 Uiso 1 1 calc R . .
C52 C 0.0510(4) -0.0025(3) 0.7253(3) 0.0229(11) Uani 1 1 d U . .
C53 C 0.1040(4) 0.0500(3) 0.6956(3) 0.0216(11) Uani 1 1 d U . .
C54 C 0.1854(4) 0.0884(3) 0.7302(3) 0.0234(11) Uani 1 1 d U . .
H54 H 0.2059 0.0815 0.7727 0.028 Uiso 1 1 calc R . .
C55 C 0.2336(4) 0.1360(3) 0.6999(3) 0.0237(11) Uani 1 1 d U . .
H55 H 0.2870 0.1625 0.7228 0.028 Uiso 1 1 calc R . .
C56 C 0.2046(4) 0.1451(4) 0.6365(3) 0.0255(12) Uani 1 1 d U . .
C57 C 0.1246(4) 0.1075(3) 0.6017(4) 0.0270(12) Uani 1 1 d U . .
H57 H 0.1048 0.1133 0.5587 0.032 Uiso 1 1 calc R . .
C58 C 0.0752(4) 0.0613(3) 0.6327(3) 0.0244(12) Uani 1 1 d U . .
H58 H 0.0215 0.0374 0.6105 0.029 Uiso 1 1 calc R . .
C59 C 0.2319(4) 0.1911(4) 0.5400(4) 0.0361(15) Uani 1 1 d U . .
H59A H 0.1931 0.2099 0.5282 0.043 Uiso 1 1 calc R . .
H59B H 0.2087 0.1406 0.5164 0.043 Uiso 1 1 calc R . .
C60 C 0.3027(4) 0.2403(5) 0.5238(4) 0.053(2) Uani 1 1 d U . .
H60A H 0.2896 0.2366 0.4771 0.079 Uiso 1 1 calc R . .
H60B H 0.3432 0.2249 0.5409 0.079 Uiso 1 1 calc R . .
H60C H 0.3210 0.2912 0.5429 0.079 Uiso 1 1 calc R . .
C61 C 0.1730(4) 0.2092(4) 0.8505(4) 0.0290(13) Uani 1 1 d U . .
C62 C 0.1112(4) 0.2043(4) 0.7855(3) 0.0248(12) Uani 1 1 d U . .
C63 C 0.1355(4) 0.2428(4) 0.7379(3) 0.0273(13) Uani 1 1 d U . .
H63 H 0.1885 0.2737 0.7467 0.033 Uiso 1 1 calc R . .
C64 C 0.0819(4) 0.2361(3) 0.6764(3) 0.0254(12) Uani 1 1 d U C .
C65 C 0.1121(4) 0.2811(4) 0.6267(4) 0.0322(14) Uani 1 1 d U . .
C66 C -0.2634(4) 0.0090(4) 0.5642(4) 0.0287(14) Uani 1 1 d U . .
C67 C -0.2083(4) 0.0538(3) 0.6323(3) 0.0226(12) Uani 1 1 d U . .
C68 C -0.2348(4) 0.0381(3) 0.6855(3) 0.0237(12) Uani 1 1 d U . .
H68 H -0.2869 0.0051 0.6782 0.028 Uiso 1 1 calc R . .
C69 C -0.1860(4) 0.0700(3) 0.7477(3) 0.0238(12) Uani 1 1 d U D .
C70 C -0.2202(4) 0.0540(4) 0.8039(4) 0.0290(14) Uani 1 1 d U . .
C71 C 0.0550(3) 0.3268(3) 0.8704(3) 0.0240(12) Uani 1 1 d U . .
H71A H 0.0306 0.2765 0.8786 0.036 Uiso 1 1 calc R . .
H71B H 0.0879 0.3599 0.9112 0.036 Uiso 1 1 calc R . .
H71C H 0.0861 0.3291 0.8434 0.036 Uiso 1 1 calc R . .
C72 C -0.0078(3) 0.3501(3) 0.8355(3) 0.0197(12) Uani 1 1 d U . .
C73 C 0.0275(4) 0.4244(3) 0.8112(3) 0.0244(13) Uani 1 1 d U . .
H73A H 0.0517 0.4189 0.7805 0.037 Uiso 1 1 calc R . .
H73B H 0.0661 0.4624 0.8476 0.037 Uiso 1 1 calc R . .
H73C H -0.0131 0.4384 0.7903 0.037 Uiso 1 1 calc R . .
C74 C -0.0781(4) 0.2860(4) 0.9165(3) 0.0263(13) Uani 1 1 d U . .
H74A H -0.1223 0.2793 0.9293 0.039 Uiso 1 1 calc R . .
H74B H -0.0325 0.3010 0.9548 0.039 Uiso 1 1 calc R . .
H74C H -0.0884 0.2398 0.8927 0.039 Uiso 1 1 calc R . .
C75 C -0.0639(3) 0.3464(3) 0.8730(3) 0.0185(12) Uani 1 1 d U . .
C76 C -0.0462(4) 0.4200(3) 0.9100(3) 0.0248(13) Uani 1 1 d U . .
H76A H -0.0450 0.4555 0.8805 0.037 Uiso 1 1 calc R . .
H76B H 0.0037 0.4388 0.9442 0.037 Uiso 1 1 calc R . .
H76C H -0.0862 0.4126 0.9289 0.037 Uiso 1 1 calc R . .
C77 C -0.1399(3) 0.2816(3) 0.7643(3) 0.0172(10) Uani 1 1 d U . .
C78 C -0.2076(3) 0.2362(3) 0.7075(3) 0.0187(10) Uani 1 1 d U . .
C79 C -0.1993(4) 0.2286(3) 0.6464(3) 0.0208(11) Uani 1 1 d U . .
H79 H -0.1498 0.2511 0.6425 0.025 Uiso 1 1 calc R . .
C80 C -0.2643(3) 0.1875(3) 0.5915(3) 0.0224(11) Uani 1 1 d U . .
H80 H -0.2589 0.1830 0.5507 0.027 Uiso 1 1 calc R . .
C81 C -0.3380(3) 0.1531(3) 0.5988(3) 0.0211(11) Uani 1 1 d U . .
C82 C -0.3467(4) 0.1582(3) 0.6595(3) 0.0220(11) Uani 1 1 d U . .
H82 H -0.3958 0.1337 0.6640 0.026 Uiso 1 1 calc R . .
C83 C -0.2819(3) 0.1999(3) 0.7130(3) 0.0176(11) Uani 1 1 d U . .
H83 H -0.2877 0.2040 0.7537 0.021 Uiso 1 1 calc R . .
C84 C -0.4027(4) 0.1153(4) 0.4819(3) 0.0264(13) Uani 1 1 d U . .
H84A H -0.3732 0.0896 0.4747 0.032 Uiso 1 1 calc R . .
H84B H -0.3771 0.1666 0.4753 0.032 Uiso 1 1 calc R . .
C85 C -0.4858(4) 0.0769(4) 0.4352(3) 0.0364(17) Uani 1 1 d U . .
H85A H -0.4858 0.0785 0.3910 0.055 Uiso 1 1 calc R . .
H85B H -0.5147 0.1021 0.4435 0.055 Uiso 1 1 calc R . .
H85C H -0.5100 0.0258 0.4414 0.055 Uiso 1 1 calc R . .
C86 C -0.1606(4) 0.4157(4) 0.6253(3) 0.0271(13) Uani 1 1 d U . .
C87 C -0.2261(4) 0.3853(3) 0.6554(3) 0.0215(11) Uani 1 1 d U . .
C88 C -0.3025(4) 0.3439(3) 0.6121(3) 0.0233(12) Uani 1 1 d U . .
H88 H -0.3111 0.3348 0.5675 0.028 Uiso 1 1 calc R . .
C89 C -0.3654(4) 0.3164(3) 0.6348(3) 0.0228(12) Uani 1 1 d U . .
C90 C -0.4478(4) 0.2728(4) 0.5833(3) 0.0264(13) Uani 1 1 d U . .
C91 C -0.3993(4) 0.1753(4) 0.8650(3) 0.0252(14) Uani 1 1 d U . .
C92 C -0.3437(3) 0.2578(3) 0.8731(3) 0.0189(12) Uani 1 1 d U . .
C93 C -0.2975(3) 0.2962(3) 0.9370(3) 0.0248(14) Uani 1 1 d U . .
H93 H -0.2994 0.2704 0.9723 0.030 Uiso 1 1 calc R . .
C94 C -0.2488(4) 0.3727(3) 0.9478(3) 0.0225(13) Uani 1 1 d U . .
C95 C -0.2042(4) 0.4123(4) 1.0193(4) 0.0343(17) Uani 1 1 d U . .
C96 C -0.0418(4) 0.6189(4) 0.8553(3) 0.0263(14) Uani 1 1 d U . .
C97 C -0.1272(4) 0.5679(3) 0.8137(3) 0.0223(12) Uani 1 1 d U . .
C98 C -0.1641(3) 0.5920(3) 0.7605(3) 0.0227(12) Uani 1 1 d U . .
H98 H -0.1364 0.6389 0.7509 0.027 Uiso 1 1 calc R . .
C99 C -0.2411(4) 0.5481(3) 0.7211(3) 0.0201(11) Uani 1 1 d U . .
C100 C -0.2757(4) 0.5770(4) 0.6606(3) 0.0266(13) Uani 1 1 d U . .
C101 C -0.5169(4) 0.3152(3) 0.7319(4) 0.0290(13) Uani 1 1 d U . .
H10A H -0.4903 0.3237 0.7003 0.043 Uiso 1 1 calc R . .
H10B H -0.5721 0.2854 0.7102 0.043 Uiso 1 1 calc R . .
H10C H -0.4974 0.2895 0.7640 0.043 Uiso 1 1 calc R . .
C102 C -0.5026(3) 0.3894(3) 0.7652(3) 0.0223(12) Uani 1 1 d U . .
C103 C -0.5332(4) 0.3798(4) 0.8223(3) 0.0301(14) Uani 1 1 d U . .
H10D H -0.5054 0.3602 0.8548 0.045 Uiso 1 1 calc R . .
H10E H -0.5881 0.3458 0.8071 0.045 Uiso 1 1 calc R . .
H10F H -0.5256 0.4274 0.8410 0.045 Uiso 1 1 calc R . .
C104 C -0.5156(4) 0.4327(4) 0.6520(3) 0.0319(14) Uani 1 1 d U . .
H10G H -0.5206 0.4723 0.6297 0.048 Uiso 1 1 calc R . .
H10H H -0.5537 0.3853 0.6255 0.048 Uiso 1 1 calc R . .
H10I H -0.4639 0.4370 0.6597 0.048 Uiso 1 1 calc R . .
C105 C -0.5289(4) 0.4383(3) 0.7175(3) 0.0242(13) Uani 1 1 d U . .
C106 C -0.6108(4) 0.4290(4) 0.7081(4) 0.0326(15) Uani 1 1 d U . .
H10J H -0.6140 0.4424 0.7495 0.049 Uiso 1 1 calc R . .
H10K H -0.6480 0.3779 0.6904 0.049 Uiso 1 1 calc R . .
H10L H -0.6223 0.4609 0.6784 0.049 Uiso 1 1 calc R . .
C107 C -0.4007(3) 0.5145(3) 0.7922(3) 0.0199(11) Uani 1 1 d U . .
C108 C -0.3261(3) 0.5790(3) 0.8237(3) 0.0217(11) Uani 1 1 d U . .
C109 C -0.2715(3) 0.5762(3) 0.8810(3) 0.0217(12) Uani 1 1 d U . .
H109 H -0.2825 0.5318 0.8980 0.026 Uiso 1 1 calc R . .
C110 C -0.2015(3) 0.6391(3) 0.9122(3) 0.0215(12) Uani 1 1 d U . .
H110 H -0.1653 0.6369 0.9496 0.026 Uiso 1 1 calc R . .
C111 C -0.1856(3) 0.7061(3) 0.8869(3) 0.0222(12) Uani 1 1 d U . .
C112 C -0.2377(3) 0.7082(3) 0.8289(3) 0.0197(11) Uani 1 1 d U . .
H112 H -0.2257 0.7519 0.8107 0.024 Uiso 1 1 calc R . .
C113 C -0.3072(3) 0.6453(3) 0.7983(3) 0.0203(12) Uani 1 1 d U . .
H113 H -0.3422 0.6474 0.7599 0.024 Uiso 1 1 calc R . .
C114 C -0.0717(4) 0.7764(4) 0.9811(3) 0.0330(15) Uani 1 1 d U . .
H11A H -0.0421 0.7484 0.9811 0.040 Uiso 1 1 calc R . .
H11B H -0.1044 0.7553 1.0079 0.040 Uiso 1 1 calc R . .
C115 C -0.0166(4) 0.8578(4) 1.0085(4) 0.0399(18) Uani 1 1 d U . .
H11C H 0.0189 0.8769 0.9843 0.060 Uiso 1 1 calc R . .
H11D H 0.0126 0.8625 1.0537 0.060 Uiso 1 1 calc R . .
H11E H -0.0463 0.8857 1.0048 0.060 Uiso 1 1 calc R . .

loop_
_atom_site_aniso_label
_atom_site_aniso_U_11
_atom_site_aniso_U_22
_atom_site_aniso_U_33
_atom_site_aniso_U_23
_atom_site_aniso_U_13
_atom_site_aniso_U_12
Tb1 0.01655(15) 0.01827(16) 0.01776(17) 0.00378(12) 0.00727(12) 0.00953(12)
Tb2 0.01865(15) 0.01887(16) 0.02022(18) 0.00428(12) 0.00893(13) 0.01115(13)
Tb3 0.01564(15) 0.01579(16) 0.01855(17) 0.00361(12) 0.00684(12) 0.00856(12)
Cu1 0.0183(4) 0.0294(5) 0.0220(5) 0.0073(3) 0.0099(3) 0.0118(3)
O1 0.023(2) 0.024(2) 0.024(3) 0.0089(19) 0.015(2) 0.0120(19)
O2 0.017(2) 0.025(2) 0.021(3) 0.0018(19) 0.0038(18) 0.0117(19)
O3 0.021(2) 0.025(2) 0.019(3) 0.0064(19) 0.0067(19) 0.0105(19)
O4 0.021(2) 0.022(2) 0.024(3) 0.0048(19) 0.0058(19) 0.0096(19)
O5 0.027(2) 0.027(3) 0.022(3) 0.003(2) 0.012(2) 0.011(2)
O6 0.022(2) 0.016(2) 0.026(3) 0.0021(19) 0.011(2) 0.0064(18)
O7 0.024(2) 0.019(2) 0.026(3) 0.0048(19) 0.0095(19) 0.0151(19)
O8 0.022(2) 0.021(2) 0.026(3) 0.0029(19) 0.0104(19) 0.0156(19)
O9 0.024(2) 0.026(3) 0.037(3) 0.002(2) 0.016(2) 0.006(2)
O10 0.027(2) 0.021(2) 0.030(3) 0.003(2) 0.018(2) 0.010(2)
O11 0.024(2) 0.019(2) 0.023(3) 0.0012(19) 0.0094(19) 0.0115(19)
O12 0.025(2) 0.034(3) 0.024(3) 0.014(2) 0.016(2) 0.020(2)
O13 0.031(2) 0.022(2) 0.025(3) 0.005(2) 0.015(2) 0.013(2)
O14 0.022(2) 0.019(2) 0.018(2) 0.0053(18) 0.0102(19) 0.0074(18)
O15 0.027(2) 0.024(2) 0.025(3) 0.008(2) 0.006(2) 0.013(2)
O16 0.024(2) 0.030(3) 0.029(3) 0.012(2) 0.013(2) 0.022(2)
O17 0.023(2) 0.024(3) 0.043(3) 0.011(2) 0.009(2) 0.016(2)
O18 0.033(3) 0.037(3) 0.033(3) 0.011(2) 0.022(2) 0.012(2)
O19 0.022(2) 0.034(3) 0.022(3) 0.006(2) 0.004(2) 0.014(2)
O20 0.021(2) 0.026(2) 0.025(3) 0.005(2) 0.012(2) 0.013(2)
O21 0.029(2) 0.027(3) 0.024(3) 0.009(2) 0.013(2) 0.017(2)
O22 0.020(2) 0.028(3) 0.023(3) 0.0058(19) 0.0116(19) 0.0132(19)
O23 0.021(2) 0.027(3) 0.027(3) 0.001(2) 0.015(2) 0.014(2)
O24 0.019(2) 0.026(2) 0.022(3) 0.0073(19) 0.0115(19) 0.0143(19)
O25 0.020(2) 0.027(3) 0.024(3) -0.002(2) 0.006(2) 0.004(2)
O26 0.026(2) 0.013(2) 0.023(3) 0.0046(18) 0.0079(19) 0.0105(18)
O27 0.024(2) 0.019(2) 0.030(3) 0.009(2) 0.008(2) 0.0123(19)
O28 0.018(2) 0.024(2) 0.019(3) -0.0016(19) 0.0014(19) 0.0097(19)
O29 0.018(2) 0.020(2) 0.023(3) 0.0044(19) 0.0114(19) 0.0068(18)
O30 0.015(2) 0.015(2) 0.022(2) 0.0046(18) 0.0087(18) 0.0051(17)
O31 0.019(2) 0.020(2) 0.019(2) 0.0042(19) 0.0078(19) 0.0056(18)
O32 0.021(2) 0.021(2) 0.031(3) 0.0074(19) 0.012(2) 0.0155(19)
O33 0.029(2) 0.019(2) 0.025(3) 0.0007(19) 0.010(2) 0.016(2)
O34 0.020(2) 0.027(3) 0.025(3) 0.008(2) 0.0014(19) 0.010(2)
N1 0.022(3) 0.014(3) 0.026(3) 0.005(2) 0.008(2) 0.010(2)
N2 0.021(3) 0.018(3) 0.029(3) 0.008(2) 0.012(2) 0.013(2)
N3 0.022(3) 0.023(3) 0.028(3) 0.006(2) 0.014(2) 0.013(2)
N4 0.020(3) 0.023(3) 0.031(3) 0.010(2) 0.009(2) 0.014(2)
N5 0.018(3) 0.022(3) 0.019(3) 0.003(2) 0.007(2) 0.012(2)
N6 0.014(3) 0.019(3) 0.028(3) 0.004(2) 0.009(2) 0.011(2)
N7 0.014(3) 0.021(3) 0.026(3) 0.001(2) 0.008(2) 0.012(2)
N8 0.020(3) 0.019(3) 0.025(3) 0.002(2) 0.009(2) 0.012(2)
F1 0.089(4) 0.086(4) 0.041(3) 0.017(3) -0.009(3) -0.022(3)
F2 0.058(3) 0.087(4) 0.025(3) -0.009(3) 0.011(2) 0.018(3)
F3 0.079(4) 0.156(5) 0.076(4) -0.037(4) -0.031(3) 0.085(4)
F4 0.050(3) 0.140(5) 0.045(4) 0.031(4) 0.029(3) 0.004(3)
F5 0.033(3) 0.098(4) 0.097(5) 0.053(4) 0.038(3) 0.028(3)
F6 0.099(4) 0.048(3) 0.110(5) 0.035(3) 0.068(4) 0.010(3)
F7 0.044(3) 0.052(3) 0.065(4) 0.024(3) -0.025(3) -0.009(2)
F8 0.027(2) 0.028(2) 0.097(4) -0.016(2) 0.015(2) 0.0114(19)
F9 0.054(3) 0.032(3) 0.076(4) -0.005(2) 0.046(3) -0.001(2)
F10 0.057(3) 0.029(2) 0.039(3) 0.012(2) 0.007(2) 0.019(2)
F11 0.048(3) 0.053(3) 0.041(3) 0.023(2) -0.006(2) 0.017(2)
F12 0.076(3) 0.063(3) 0.046(3) 0.029(2) 0.046(3) 0.040(3)
F13 0.041(3) 0.054(3) 0.031(3) -0.012(2) 0.006(2) 0.014(2)
F14 0.055(3) 0.039(3) 0.029(3) 0.0065(19) 0.026(2) 0.014(2)
F15 0.062(3) 0.031(2) 0.046(3) 0.002(2) 0.031(2) 0.024(2)
F16A 0.022(3) 0.0329(16) 0.044(3) 0.0077(14) 0.0144(19) 0.0063(18)
F16B 0.022(3) 0.0329(16) 0.044(3) 0.0077(14) 0.0144(19) 0.0063(18)
F17A 0.022(3) 0.0329(16) 0.044(3) 0.0077(14) 0.0144(19) 0.0063(18)
F17B 0.022(3) 0.0329(16) 0.044(3) 0.0077(14) 0.0144(19) 0.0063(18)
F18A 0.022(3) 0.0329(16) 0.044(3) 0.0077(14) 0.0144(19) 0.0063(18)
F18B 0.022(3) 0.0329(16) 0.044(3) 0.0077(14) 0.0144(19) 0.0063(18)
F19 0.065(3) 0.071(4) 0.114(5) 0.048(3) 0.069(3) 0.046(3)
F20 0.042(3) 0.047(3) 0.035(3) 0.000(2) 0.012(2) -0.004(2)
F21 0.054(3) 0.054(3) 0.032(3) 0.019(2) 0.022(2) 0.002(2)
F22 0.078(4) 0.055(3) 0.059(4) -0.031(3) -0.024(3) 0.039(3)
F23 0.028(2) 0.072(3) 0.040(3) 0.007(2) -0.005(2) 0.018(2)
F24 0.056(3) 0.091(4) 0.030(3) 0.022(3) -0.002(2) 0.035(3)
F25 0.057(3) 0.046(3) 0.052(3) -0.019(2) 0.031(2) 0.016(2)
F26 0.037(2) 0.054(3) 0.044(3) 0.006(2) 0.025(2) 0.024(2)
F27 0.092(4) 0.070(3) 0.048(3) 0.034(3) 0.051(3) 0.058(3)
F28 0.043(3) 0.041(3) 0.061(3) 0.021(2) 0.024(2) 0.002(2)
F29 0.028(2) 0.041(3) 0.091(4) -0.003(3) 0.020(2) 0.010(2)
F30 0.043(3) 0.039(3) 0.049(3) -0.013(2) 0.021(2) -0.008(2)
F31A 0.061(3) 0.082(4) 0.058(3) 0.044(3) 0.038(3) 0.042(3)
F31B 0.061(3) 0.082(4) 0.058(3) 0.044(3) 0.038(3) 0.042(3)
F32A 0.061(3) 0.082(4) 0.058(3) 0.044(3) 0.038(3) 0.042(3)
F32B 0.061(3) 0.082(4) 0.058(3) 0.044(3) 0.038(3) 0.042(3)
F33A 0.061(3) 0.082(4) 0.058(3) 0.044(3) 0.038(3) 0.042(3)
F33B 0.061(3) 0.082(4) 0.058(3) 0.044(3) 0.038(3) 0.042(3)
F34 0.057(3) 0.052(3) 0.105(5) -0.034(3) 0.051(3) -0.007(3)
F35 0.074(3) 0.058(3) 0.029(3) -0.014(2) 0.010(3) 0.007(3)
F36 0.082(4) 0.032(3) 0.087(5) -0.012(3) -0.042(3) 0.028(3)
F37 0.041(2) 0.046(3) 0.033(3) 0.011(2) 0.004(2) 0.025(2)
F38 0.020(2) 0.051(3) 0.057(3) 0.006(2) -0.003(2) 0.014(2)
F39 0.061(3) 0.087(4) 0.033(3) -0.019(3) -0.007(2) 0.055(3)
F40A 0.041(3) 0.030(3) 0.0399(19) 0.0087(16) 0.0198(18) 0.0071(19)
F40B 0.041(3) 0.030(3) 0.0399(19) 0.0087(16) 0.0198(18) 0.0071(19)
F41A 0.041(3) 0.030(3) 0.0399(19) 0.0087(16) 0.0198(18) 0.0071(19)
F41B 0.041(3) 0.030(3) 0.0399(19) 0.0087(16) 0.0198(18) 0.0071(19)
F42A 0.041(3) 0.030(3) 0.0399(19) 0.0087(16) 0.0198(18) 0.0071(19)
F42B 0.041(3) 0.030(3) 0.0399(19) 0.0087(16) 0.0198(18) 0.0071(19)
F43 0.066(3) 0.034(3) 0.049(3) -0.013(2) 0.000(2) 0.028(2)
F44 0.042(2) 0.046(3) 0.022(2) 0.0010(19) 0.0057(19) 0.019(2)
F45 0.019(2) 0.069(3) 0.044(3) -0.006(2) 0.003(2) -0.001(2)
F46A 0.039(3) 0.051(3) 0.045(2) 0.0129(19) 0.028(2) 0.013(2)
F46B 0.039(3) 0.051(3) 0.045(2) 0.0129(19) 0.028(2) 0.013(2)
F47A 0.039(3) 0.051(3) 0.045(2) 0.0129(19) 0.028(2) 0.013(2)
F47B 0.039(3) 0.051(3) 0.045(2) 0.0129(19) 0.028(2) 0.013(2)
F48A 0.039(3) 0.051(3) 0.045(2) 0.0129(19) 0.028(2) 0.013(2)
F48B 0.039(3) 0.051(3) 0.045(2) 0.0129(19) 0.028(2) 0.013(2)
F49 0.027(2) 0.134(5) 0.035(3) 0.019(3) 0.017(2) 0.034(3)
F50 0.084(3) 0.029(3) 0.108(4) 0.022(3) 0.074(3) 0.015(2)
F51 0.039(2) 0.060(3) 0.034(3) 0.003(2) 0.024(2) 0.011(2)
F52 0.030(2) 0.043(3) 0.026(2) -0.0085(19) 0.0042(18) 0.0142(19)
F53 0.026(2) 0.047(3) 0.040(3) 0.002(2) 0.008(2) -0.004(2)
F54 0.035(2) 0.054(3) 0.040(3) -0.008(2) -0.004(2) 0.030(2)
F55 0.074(3) 0.015(2) 0.090(4) 0.005(2) 0.060(3) 0.011(2)
F56 0.054(3) 0.027(2) 0.042(3) 0.017(2) 0.020(2) 0.003(2)
F57 0.023(2) 0.028(2) 0.068(3) 0.011(2) 0.006(2) -0.0022(18)
F58 0.054(3) 0.061(3) 0.021(2) 0.010(2) 0.013(2) 0.008(2)
F59 0.100(4) 0.043(3) 0.030(3) -0.007(2) 0.022(3) 0.027(3)
F60 0.026(2) 0.097(4) 0.033(3) -0.014(3) -0.002(2) 0.010(2)
F61 0.022(2) 0.037(2) 0.056(3) 0.004(2) 0.014(2) 0.0123(18)
F62 0.037(3) 0.019(2) 0.082(4) 0.014(2) -0.007(2) 0.0000(19)
F63 0.031(2) 0.052(3) 0.032(3) -0.009(2) -0.001(2) 0.005(2)
F64 0.121(4) 0.086(4) 0.023(3) 0.020(2) 0.029(3) 0.080(4)
F65 0.048(3) 0.035(3) 0.059(3) 0.034(2) 0.009(2) 0.015(2)
F66 0.033(2) 0.054(3) 0.050(3) 0.026(2) 0.012(2) 0.027(2)
C1 0.032(3) 0.031(3) 0.023(3) 0.008(3) 0.011(3) 0.013(3)
C2 0.026(2) 0.027(3) 0.024(3) 0.007(2) 0.010(2) 0.017(2)
C3 0.025(3) 0.031(3) 0.019(3) 0.008(2) 0.003(2) 0.014(2)
C4 0.022(3) 0.027(3) 0.019(3) 0.007(2) 0.012(2) 0.013(2)
C5 0.022(3) 0.031(3) 0.026(3) 0.007(2) 0.008(2) 0.015(2)
C6 0.024(3) 0.030(3) 0.038(3) 0.005(3) 0.014(2) 0.009(2)
C7 0.017(2) 0.024(2) 0.031(3) 0.006(2) 0.013(2) 0.010(2)
C8 0.024(3) 0.026(3) 0.033(3) 0.000(2) 0.013(2) 0.011(2)
C9 0.024(2) 0.028(2) 0.026(3) 0.007(2) 0.012(2) 0.012(2)
C10 0.032(3) 0.031(3) 0.031(3) 0.003(3) 0.012(3) 0.011(3)
C11 0.037(3) 0.048(4) 0.031(4) 0.016(3) 0.018(3) 0.013(3)
C12 0.034(3) 0.042(3) 0.023(3) 0.014(3) 0.017(3) 0.024(3)
C13 0.037(3) 0.045(3) 0.021(3) 0.012(3) 0.015(3) 0.021(3)
C14 0.030(3) 0.038(3) 0.020(3) 0.008(2) 0.007(2) 0.023(2)
C15 0.039(3) 0.049(3) 0.025(3) 0.011(3) 0.008(3) 0.015(3)
C16 0.021(2) 0.028(3) 0.036(3) 0.005(2) 0.009(2) 0.010(2)
C17 0.020(2) 0.023(3) 0.032(3) 0.007(2) 0.009(2) 0.011(2)
C18 0.027(3) 0.026(3) 0.037(3) 0.009(2) 0.010(2) 0.007(2)
C19 0.019(2) 0.020(3) 0.037(3) 0.002(2) 0.010(2) 0.010(2)
C20 0.027(3) 0.036(3) 0.041(3) -0.006(3) 0.009(3) 0.011(2)
C21 0.031(2) 0.024(2) 0.044(3) 0.003(2) 0.011(2) 0.011(2)
C22 0.021(2) 0.023(2) 0.029(2) 0.0073(18) 0.0123(18) 0.0133(17)
C23 0.0196(19) 0.023(2) 0.029(2) 0.0090(18) 0.0112(17) 0.0139(17)
C24 0.022(2) 0.025(2) 0.031(2) 0.0070(19) 0.0126(19) 0.0149(18)
C25 0.024(2) 0.025(2) 0.032(2) 0.0058(19) 0.0121(19) 0.0147(18)
C26 0.024(2) 0.024(2) 0.034(2) 0.0092(19) 0.0127(19) 0.0111(18)
C27 0.024(2) 0.027(2) 0.032(2) 0.007(2) 0.0167(19) 0.0125(19)
C28 0.022(2) 0.023(2) 0.027(3) 0.009(2) 0.015(2) 0.0120(19)
C29 0.028(3) 0.028(3) 0.039(3) 0.000(3) 0.015(3) 0.010(2)
C30 0.036(3) 0.042(3) 0.042(3) 0.001(3) 0.012(3) 0.008(3)
C31 0.030(2) 0.026(2) 0.029(3) 0.003(2) 0.013(2) 0.011(2)
C32 0.027(2) 0.024(2) 0.026(2) 0.0071(19) 0.0139(18) 0.0157(17)
C33 0.028(2) 0.025(2) 0.030(2) 0.004(2) 0.0134(19) 0.0111(19)
C34 0.025(2) 0.024(2) 0.031(3) 0.008(2) 0.015(2) 0.0114(19)
C35 0.032(3) 0.030(3) 0.036(3) 0.002(3) 0.013(3) 0.008(3)
C36 0.033(3) 0.040(3) 0.025(3) -0.001(3) 0.008(3) 0.017(3)
C37 0.027(3) 0.039(3) 0.027(3) 0.000(2) 0.011(2) 0.022(2)
C38 0.037(3) 0.041(3) 0.023(3) 0.008(3) 0.010(3) 0.020(3)
C39 0.031(3) 0.042(3) 0.025(3) 0.015(3) 0.012(2) 0.025(2)
C40 0.042(4) 0.056(4) 0.029(4) 0.012(3) 0.011(3) 0.024(3)
C41 0.034(3) 0.027(3) 0.029(3) 0.007(2) 0.013(2) 0.011(2)
C42 0.028(2) 0.022(2) 0.025(2) 0.005(2) 0.015(2) 0.0114(19)
C43 0.029(2) 0.027(2) 0.025(2) 0.005(2) 0.009(2) 0.0154(19)
C44 0.027(2) 0.023(2) 0.025(2) 0.0016(19) 0.0077(18) 0.0161(17)
C45 0.032(2) 0.030(3) 0.029(3) 0.002(2) 0.005(2) 0.017(2)
C46 0.031(3) 0.033(3) 0.043(3) 0.014(2) 0.018(2) 0.017(2)
C47 0.027(3) 0.025(3) 0.037(3) 0.014(2) 0.018(2) 0.016(2)
C48 0.034(3) 0.036(3) 0.037(3) 0.011(2) 0.018(2) 0.016(2)
C49 0.031(3) 0.028(3) 0.041(3) 0.013(2) 0.010(2) 0.012(2)
C50 0.026(3) 0.025(3) 0.037(3) 0.013(2) 0.016(2) 0.014(2)
C51 0.030(2) 0.032(2) 0.043(3) 0.012(2) 0.017(2) 0.014(2)
C52 0.024(2) 0.023(2) 0.030(2) 0.0049(19) 0.0131(18) 0.0161(17)
C53 0.0247(19) 0.0214(19) 0.028(2) 0.0053(17) 0.0130(17) 0.0155(16)
C54 0.024(2) 0.022(2) 0.029(2) 0.0003(19) 0.0105(19) 0.0139(17)
C55 0.024(2) 0.024(2) 0.029(2) 0.0038(19) 0.0108(18) 0.0145(17)
C56 0.027(2) 0.025(2) 0.030(2) 0.0049(19) 0.0159(18) 0.0130(18)
C57 0.029(2) 0.025(2) 0.031(2) 0.0043(19) 0.0110(19) 0.0149(18)
C58 0.024(2) 0.023(2) 0.030(2) 0.0044(19) 0.0085(19) 0.0151(18)
C59 0.035(3) 0.036(3) 0.036(3) 0.007(3) 0.015(3) 0.012(2)
C60 0.046(4) 0.055(4) 0.043(4) 0.004(3) 0.020(3) 0.006(3)
C61 0.023(2) 0.030(3) 0.034(3) -0.004(2) 0.006(2) 0.015(2)
C62 0.022(2) 0.026(2) 0.031(3) -0.002(2) 0.009(2) 0.0147(19)
C63 0.023(2) 0.025(2) 0.032(3) -0.001(2) 0.009(2) 0.0094(19)
C64 0.025(2) 0.023(2) 0.033(3) -0.002(2) 0.011(2) 0.0135(19)
C65 0.029(3) 0.025(3) 0.039(3) 0.001(2) 0.017(2) 0.005(2)
C66 0.029(3) 0.026(3) 0.030(3) 0.002(2) 0.011(2) 0.011(2)
C67 0.024(2) 0.023(2) 0.025(2) 0.005(2) 0.0105(19) 0.0134(19)
C68 0.023(2) 0.024(2) 0.028(2) 0.005(2) 0.0157(19) 0.0096(19)
C69 0.026(2) 0.022(2) 0.028(2) 0.007(2) 0.013(2) 0.0129(19)
C70 0.031(3) 0.027(3) 0.031(3) 0.009(2) 0.018(2) 0.009(2)
C71 0.020(2) 0.028(2) 0.026(3) 0.001(2) 0.007(2) 0.013(2)
C72 0.019(2) 0.025(3) 0.019(3) 0.007(2) 0.005(2) 0.013(2)
C73 0.026(3) 0.024(3) 0.023(3) 0.006(2) 0.009(2) 0.011(2)
C74 0.025(2) 0.029(3) 0.023(3) 0.008(2) 0.006(2) 0.012(2)
C75 0.019(2) 0.025(3) 0.018(3) 0.005(2) 0.009(2) 0.013(2)
C76 0.024(2) 0.027(2) 0.024(3) 0.001(2) 0.005(2) 0.015(2)
C77 0.0197(19) 0.019(2) 0.022(2) 0.0064(17) 0.0118(17) 0.0145(16)
C78 0.0207(19) 0.0211(19) 0.022(2) 0.0068(17) 0.0119(17) 0.0132(16)
C79 0.022(2) 0.021(2) 0.024(2) 0.0071(18) 0.0112(18) 0.0118(17)
C80 0.024(2) 0.023(2) 0.025(2) 0.0050(18) 0.0113(18) 0.0130(17)
C81 0.022(2) 0.022(2) 0.024(2) 0.0049(18) 0.0093(18) 0.0134(17)
C82 0.021(2) 0.023(2) 0.027(2) 0.0054(19) 0.0121(18) 0.0118(17)
C83 0.020(2) 0.018(2) 0.022(2) 0.0056(18) 0.0111(17) 0.0128(17)
C84 0.024(2) 0.031(3) 0.024(3) 0.005(2) 0.009(2) 0.012(2)
C85 0.031(3) 0.041(4) 0.026(3) 0.004(3) 0.002(3) 0.010(3)
C86 0.028(2) 0.027(3) 0.025(3) 0.004(2) 0.013(2) 0.010(2)
C87 0.024(2) 0.022(2) 0.024(2) 0.0069(18) 0.0113(18) 0.0125(17)
C88 0.026(2) 0.023(2) 0.024(2) 0.006(2) 0.0097(19) 0.0118(19)
C89 0.023(2) 0.023(2) 0.025(2) 0.0053(19) 0.0064(19) 0.0129(18)
C90 0.028(2) 0.027(3) 0.027(3) 0.001(2) 0.009(2) 0.016(2)
C91 0.025(3) 0.023(3) 0.027(3) 0.004(3) 0.011(3) 0.009(2)
C92 0.015(2) 0.019(3) 0.029(3) 0.008(2) 0.014(2) 0.010(2)
C93 0.025(3) 0.023(3) 0.028(3) 0.009(2) 0.014(2) 0.008(2)
C94 0.022(3) 0.027(3) 0.023(3) 0.001(2) 0.010(2) 0.013(2)
C95 0.029(3) 0.034(3) 0.027(3) 0.003(3) 0.009(3) 0.003(3)
C96 0.024(3) 0.023(3) 0.028(3) 0.005(2) 0.006(2) 0.009(2)
C97 0.024(2) 0.020(2) 0.025(2) 0.003(2) 0.008(2) 0.0120(19)
C98 0.024(2) 0.024(2) 0.026(2) 0.009(2) 0.0115(19) 0.0132(19)
C99 0.025(2) 0.020(2) 0.022(2) 0.0075(18) 0.0093(18) 0.0150(17)
C100 0.028(2) 0.025(2) 0.027(3) 0.008(2) 0.008(2) 0.013(2)
C101 0.025(2) 0.026(3) 0.040(3) 0.000(2) 0.012(2) 0.014(2)
C102 0.019(2) 0.021(3) 0.031(3) 0.003(2) 0.011(2) 0.010(2)
C103 0.026(3) 0.027(3) 0.036(3) 0.005(2) 0.011(2) 0.011(2)
C104 0.030(2) 0.028(3) 0.034(3) -0.001(2) 0.008(2) 0.011(2)
C105 0.020(2) 0.022(3) 0.036(3) 0.002(2) 0.008(2) 0.016(2)
C106 0.025(3) 0.028(3) 0.042(3) -0.003(3) 0.003(2) 0.014(2)
C107 0.020(2) 0.021(2) 0.026(2) 0.0063(18) 0.0121(18) 0.0134(17)
C108 0.021(2) 0.024(2) 0.026(2) 0.0033(19) 0.0079(18) 0.0153(17)
C109 0.024(2) 0.022(2) 0.022(2) 0.007(2) 0.008(2) 0.0130(19)
C110 0.021(2) 0.025(2) 0.022(2) 0.0062(19) 0.0062(19) 0.0146(18)
C111 0.020(2) 0.025(2) 0.026(2) 0.004(2) 0.0082(19) 0.0127(18)
C112 0.023(2) 0.022(2) 0.022(2) 0.0085(19) 0.0099(19) 0.0159(18)
C113 0.021(2) 0.024(2) 0.023(2) 0.009(2) 0.008(2) 0.0154(19)
C114 0.030(3) 0.031(3) 0.030(3) 0.006(3) 0.001(3) 0.013(2)
C115 0.035(3) 0.034(3) 0.038(4) 0.003(3) 0.004(3) 0.010(3)

loop_
_atom_type_symbol
_atom_type_description
_atom_type_scat_dispersion_real
_atom_type_scat_dispersion_imag
_atom_type_scat_source
C C 0.0033 0.0016 'International Tables Vol C Tables 4.2.6.8 and 6.1.1.4'
H H 0.0000 0.0000 'International Tables Vol C Tables 4.2.6.8 and 6.1.1.4'
Cu Cu 0.3201 1.2651 'International Tables Vol C Tables 4.2.6.8 and 6.1.1.4'
F F 0.0171 0.0103 'International Tables Vol C Tables 4.2.6.8 and 6.1.1.4'
N N 0.0061 0.0033 'International Tables Vol C Tables 4.2.6.8 and 6.1.1.4'
O O 0.0106 0.0060 'International Tables Vol C Tables 4.2.6.8 and 6.1.1.4'
Tb Tb -0.1723 4.1537 'International Tables Vol C Tables 4.2.6.8 and 6.1.1.4'

loop_
_geom_angle_atom_site_label_1
_geom_angle_atom_site_label_2
_geom_angle_atom_site_label_3
_geom_angle
_geom_angle_site_symmetry_1
_geom_angle_site_symmetry_3
O6 Tb1 O7 100.48(14) . .
O6 Tb1 O4 144.96(15) . .
O7 Tb1 O4 89.19(14) . .
O6 Tb1 O3 80.55(14) . .
O7 Tb1 O3 145.36(15) . .
O4 Tb1 O3 72.97(14) . .
O6 Tb1 O1 143.88(15) . .
O7 Tb1 O1 78.61(15) . .
O4 Tb1 O1 70.92(15) . .
O3 Tb1 O1 120.53(14) . .
O6 Tb1 O5 72.83(14) . .
O7 Tb1 O5 74.06(15) . .
O4 Tb1 O5 77.78(15) . .
O3 Tb1 O5 73.26(15) . .
O1 Tb1 O5 138.33(14) . .
O6 Tb1 O33 86.10(15) . 1_645
O7 Tb1 O33 140.59(15) . 1_645
O4 Tb1 O33 107.54(15) . 1_645
O3 Tb1 O33 73.97(15) . 1_645
O1 Tb1 O33 74.01(15) . 1_645
O5 Tb1 O33 143.37(15) . 1_645
O6 Tb1 O2 73.19(14) . .
O7 Tb1 O2 73.27(14) . .
O4 Tb1 O2 141.43(14) . .
O3 Tb1 O2 137.63(14) . .
O1 Tb1 O2 72.05(14) . .
O5 Tb1 O2 126.73(14) . .
O33 Tb1 O2 71.65(14) 1_645 .
O10 Tb2 O13 151.35(15) . .
O10 Tb2 O14 136.12(15) . .
O13 Tb2 O14 72.17(15) . .
O10 Tb2 O16 93.54(15) . .
O13 Tb2 O16 70.90(15) . .
O14 Tb2 O16 103.68(14) . .
O10 Tb2 O15 73.19(15) . .
O13 Tb2 O15 122.56(15) . .
O14 Tb2 O15 72.94(14) . .
O16 Tb2 O15 74.93(16) . .
O10 Tb2 O12 79.56(15) . .
O13 Tb2 O12 73.15(15) . .
O14 Tb2 O12 143.83(15) . .
O16 Tb2 O12 74.00(14) . .
O15 Tb2 O12 136.80(15) . .
O10 Tb2 O11 73.73(14) . .
O13 Tb2 O11 130.47(14) . .
O14 Tb2 O11 71.92(14) . .
O16 Tb2 O11 151.12(15) . .
O15 Tb2 O11 76.57(15) . .
O12 Tb2 O11 126.70(14) . .
O10 Tb2 O8 99.11(14) . .
O13 Tb2 O8 78.84(14) . .
O14 Tb2 O8 95.24(14) . .
O16 Tb2 O8 136.82(15) . .
O15 Tb2 O8 148.24(15) . .
O12 Tb2 O8 68.10(14) . .
O11 Tb2 O8 71.72(14) . .
O26 Tb3 O28 140.27(15) . .
O26 Tb3 O30 143.02(14) . .
O28 Tb3 O30 76.24(15) . .
O26 Tb3 O29 75.25(14) . .
O28 Tb3 O29 73.52(14) . .
O30 Tb3 O29 124.87(14) . .
O26 Tb3 O24 91.07(14) . .
O28 Tb3 O24 103.44(15) . .
O30 Tb3 O24 69.28(13) . .
O29 Tb3 O24 74.44(14) . .
O26 Tb3 O31 71.86(14) . .
O28 Tb3 O31 147.02(14) . .
O30 Tb3 O31 73.42(14) . .
O29 Tb3 O31 135.89(14) . .
O24 Tb3 O31 77.59(15) . .
O26 Tb3 O27 73.20(14) . .
O28 Tb3 O27 75.12(15) . .
O30 Tb3 O27 138.11(14) . .
O29 Tb3 O27 74.18(15) . .
O24 Tb3 O27 147.57(14) . .
O31 Tb3 O27 121.44(15) . .
O26 Tb3 O32 105.01(14) . .
O28 Tb3 O32 88.87(15) . .
O30 Tb3 O32 74.89(14) . .
O29 Tb3 O32 147.19(14) . .
O24 Tb3 O32 137.66(14) . .
O31 Tb3 O32 71.07(14) . .
O27 Tb3 O32 74.62(14) . .
O22 Cu1 O21 93.03(18) . .
O22 Cu1 O20 87.89(18) . .
O21 Cu1 O20 167.61(18) . .
O22 Cu1 O19 164.33(19) . .
O21 Cu1 O19 89.12(19) . .
O20 Cu1 O19 93.34(18) . .
O22 Cu1 O23 103.14(16) . .
O21 Cu1 O23 86.37(16) . .
O20 Cu1 O23 81.39(16) . .
O19 Cu1 O23 92.48(17) . .
O22 Cu1 O17 75.94(16) . .
O21 Cu1 O17 95.71(17) . .
O20 Cu1 O17 96.50(17) . .
O19 Cu1 O17 88.40(17) . .
O23 Cu1 O17 177.76(15) . .
C12 O1 Tb1 135.6(4) . .
C14 O2 Tb1 134.2(4) . .
C2 O3 Tb1 133.8(4) . .
C4 O4 Tb1 135.1(4) . .
C9 O5 Tb1 132.2(4) . .
C7 O6 Tb1 134.7(4) . .
N1 O7 Tb1 145.3(4) . .
N2 O8 Tb2 137.8(4) . .
C26 O9 C29 118.2(5) . .
C34 O10 Tb2 131.8(4) . .
C32 O11 Tb2 131.1(4) . .
C39 O12 Tb2 133.6(4) . .
C37 O13 Tb2 136.2(4) . .
C42 O14 Tb2 134.2(4) . .
C44 O15 Tb2 133.8(4) . .
N3 O16 Tb2 143.2(4) . .
N4 O17 Cu1 128.8(4) . .
C56 O18 C59 118.0(5) . .
C62 O19 Cu1 123.4(4) . .
C64 O20 Cu1 124.2(4) . .
C69 O21 Cu1 123.3(4) . .
C67 O22 Cu1 124.0(4) . .
N5 O23 Cu1 132.5(4) . .
N6 O24 Tb3 137.6(3) . .
C81 O25 C84 118.2(5) . .
C97 O26 Tb3 134.7(4) . .
C99 O27 Tb3 132.4(4) . .
C89 O28 Tb3 134.1(4) . .
C87 O29 Tb3 133.3(4) . .
C92 O30 Tb3 134.0(4) . .
C94 O31 Tb3 132.7(4) . .
N7 O32 Tb3 136.0(4) . .
N8 O33 Tb1 139.4(4) . 1_465
C111 O34 C114 117.6(5) . .
O7 N1 C22 125.2(5) . .
O7 N1 C17 120.1(5) . .
C22 N1 C17 113.5(5) . .
O8 N2 C22 126.7(5) . .
O8 N2 C19 120.0(5) . .
C22 N2 C19 112.7(5) . .
O16 N3 C52 126.7(5) . .
O16 N3 C47 119.2(5) . .
C52 N3 C47 113.2(5) . .
O17 N4 C52 126.1(5) . .
O17 N4 C50 122.0(5) . .
C52 N4 C50 111.4(5) . .
O23 N5 C77 126.1(5) . .
O23 N5 C72 121.2(5) . .
C77 N5 C72 112.1(5) . .
O24 N6 C77 125.8(5) . .
O24 N6 C75 119.6(5) . .
C77 N6 C75 113.7(5) . .
O32 N7 C107 125.5(5) . .
O32 N7 C102 120.8(5) . .
C107 N7 C102 113.2(5) . .
O33 N8 C107 125.6(5) . .
O33 N8 C105 121.6(5) . .
C107 N8 C105 111.9(5) . .
F10 C1 F12 107.8(5) . .
F10 C1 F11 106.4(6) . .
F12 C1 F11 108.1(6) . .
F10 C1 C2 112.1(6) . .
F12 C1 C2 109.7(6) . .
F11 C1 C2 112.6(5) . .
O3 C2 C3 127.4(6) . .
O3 C2 C1 114.1(6) . .
C3 C2 C1 118.6(6) . .
C4 C3 C2 122.4(6) . .
C4 C3 H3 118.8 . .
C2 C3 H3 118.8 . .
O4 C4 C3 127.3(6) . .
O4 C4 C5 112.8(5) . .
C3 C4 C5 119.9(6) . .
F8 C5 F9 105.0(6) . .
F8 C5 F7 107.4(6) . .
F9 C5 F7 104.7(6) . .
F8 C5 C4 113.2(5) . .
F9 C5 C4 112.0(6) . .
F7 C5 C4 113.9(5) . .
F16B C6 F18A 115.0(16) . .
F16B C6 F18B 105.3(15) . .
F18A C6 F18B 18.7(8) . .
F16B C6 F17A 89.4(9) . .
F18A C6 F17A 102.1(12) . .
F18B C6 F17A 119.1(9) . .
F16B C6 F17B 110.8(10) . .
F18A C6 F17B 80.6(15) . .
F18B C6 F17B 99.1(13) . .
F17A C6 F17B 25.4(7) . .
F16B C6 F16A 14.9(9) . .
F18A C6 F16A 114.8(12) . .
F18B C6 F16A 101.1(8) . .
F17A C6 F16A 103.7(7) . .
F17B C6 F16A 125.7(10) . .
F16B C6 C7 117.6(11) . .
F18A C6 C7 115.1(10) . .
F18B C6 C7 110.4(6) . .
F17A C6 C7 113.6(6) . .
F17B C6 C7 111.9(8) . .
F16A C6 C7 107.1(6) . .
O6 C7 C8 128.4(6) . .
O6 C7 C6 115.0(6) . .
C8 C7 C6 116.5(6) . .
C9 C8 C7 120.2(6) . .
C9 C8 H8 119.9 . .
C7 C8 H8 119.9 . .
O5 C9 C8 128.4(7) . .
O5 C9 C10 113.0(6) . .
C8 C9 C10 118.5(6) . .
F15 C10 F13 109.3(6) . .
F15 C10 F14 107.5(6) . .
F13 C10 F14 106.2(6) . .
F15 C10 C9 111.4(6) . .
F13 C10 C9 110.2(6) . .
F14 C10 C9 112.0(6) . .
F6 C11 F4 107.3(7) . .
F6 C11 F5 106.5(7) . .
F4 C11 F5 107.7(7) . .
F6 C11 C12 110.9(7) . .
F4 C11 C12 114.1(6) . .
F5 C11 C12 109.9(6) . .
O1 C12 C13 128.9(6) . .
O1 C12 C11 113.1(6) . .
C13 C12 C11 118.0(6) . .
C12 C13 C14 119.8(7) . .
C12 C13 H13 120.1 . .
C14 C13 H13 120.1 . .
O2 C14 C13 128.9(6) . .
O2 C14 C15 113.4(6) . .
C13 C14 C15 117.7(6) . .
F1 C15 F2 107.9(7) . .
F1 C15 F3 106.8(8) . .
F2 C15 F3 104.6(7) . .
F1 C15 C14 112.8(6) . .
F2 C15 C14 114.4(6) . .
F3 C15 C14 109.8(7) . .
C17 C16 H16A 109.5 . .
C17 C16 H16B 109.5 . .
H16A C16 H16B 109.5 . .
C17 C16 H16C 109.5 . .
H16A C16 H16C 109.5 . .
H16B C16 H16C 109.5 . .
N1 C17 C16 109.9(5) . .
N1 C17 C18 105.8(5) . .
C16 C17 C18 110.3(6) . .
N1 C17 C19 99.3(5) . .
C16 C17 C19 115.5(6) . .
C18 C17 C19 114.9(6) . .
C17 C18 H18A 109.5 . .
C17 C18 H18B 109.5 . .
H18A C18 H18B 109.5 . .
C17 C18 H18C 109.5 . .
H18A C18 H18C 109.5 . .
H18B C18 H18C 109.5 . .
N2 C19 C20 106.7(5) . .
N2 C19 C21 110.1(5) . .
C20 C19 C21 111.3(6) . .
N2 C19 C17 100.7(5) . .
C20 C19 C17 114.0(6) . .
C21 C19 C17 113.4(6) . .
C19 C20 H20A 109.5 . .
C19 C20 H20B 109.5 . .
H20A C20 H20B 109.5 . .
C19 C20 H20C 109.5 . .
H20A C20 H20C 109.5 . .
H20B C20 H20C 109.5 . .
C19 C21 H21A 109.5 . .
C19 C21 H21B 109.5 . .
H21A C21 H21B 109.5 . .
C19 C21 H21C 109.5 . .
H21A C21 H21C 109.5 . .
H21B C21 H21C 109.5 . .
N1 C22 N2 106.9(5) . .
N1 C22 C23 126.9(6) . .
N2 C22 C23 126.2(6) . .
C24 C23 C28 120.2(6) . .
C24 C23 C22 119.3(6) . .
C28 C23 C22 120.5(6) . .
C23 C24 C25 119.7(6) . .
C23 C24 H24 120.2 . .
C25 C24 H24 120.2 . .
C26 C25 C24 120.4(6) . .
C26 C25 H25 119.8 . .
C24 C25 H25 119.8 . .
O9 C26 C25 124.8(6) . .
O9 C26 C27 115.4(6) . .
C25 C26 C27 119.7(6) . .
C28 C27 C26 120.5(6) . .
C28 C27 H27 119.8 . .
C26 C27 H27 119.8 . .
C27 C28 C23 119.5(6) . .
C27 C28 H28 120.3 . .
C23 C28 H28 120.3 . .
O9 C29 C30 112.7(6) . .
O9 C29 H29A 109.1 . .
C30 C29 H29A 109.1 . .
O9 C29 H29B 109.1 . .
C30 C29 H29B 109.1 . .
H29A C29 H29B 107.8 . .
C29 C30 H30A 109.5 . .
C29 C30 H30B 109.5 . .
H30A C30 H30B 109.5 . .
C29 C30 H30C 109.5 . .
H30A C30 H30C 109.5 . .
H30B C30 H30C 109.5 . .
F25 C31 F26 107.1(6) . .
F25 C31 F27 107.0(6) . .
F26 C31 F27 105.4(5) . .
F25 C31 C32 115.2(5) . .
F26 C31 C32 112.3(6) . .
F27 C31 C32 109.4(6) . .
O11 C32 C33 128.3(6) . .
O11 C32 C31 114.1(6) . .
C33 C32 C31 117.5(6) . .
C34 C33 C32 121.0(6) . .
C34 C33 H33 119.5 . .
C32 C33 H33 119.5 . .
O10 C34 C33 128.6(6) . .
O10 C34 C35 115.2(6) . .
C33 C34 C35 116.2(6) . .
F30 C35 F28 108.0(6) . .
F30 C35 F29 107.4(6) . .
F28 C35 F29 106.7(6) . .
F30 C35 C34 114.6(6) . .
F28 C35 C34 110.0(6) . .
F29 C35 C34 109.7(6) . .
F36 C36 F34 107.3(7) . .
F36 C36 F35 106.9(7) . .
F34 C36 F35 105.3(6) . .
F36 C36 C37 111.5(6) . .
F34 C36 C37 111.0(6) . .
F35 C36 C37 114.4(6) . .
O13 C37 C38 126.9(7) . .
O13 C37 C36 113.0(6) . .
C38 C37 C36 120.1(6) . .
C39 C38 C37 121.3(7) . .
C39 C38 H38 119.3 . .
C37 C38 H38 119.3 . .
O12 C39 C38 128.7(6) . .
O12 C39 C40 113.4(6) . .
C38 C39 C40 117.8(7) . .
F33A C40 F31B 122.6(12) . .
F33A C40 F32A 111.7(9) . .
F31B C40 F32A 87.3(11) . .
F33A C40 F33B 23.0(9) . .
F31B C40 F33B 102.3(12) . .
F32A C40 F33B 125.7(11) . .
F33A C40 F32B 87.3(9) . .
F31B C40 F32B 111.9(12) . .
F32A C40 F32B 27.6(6) . .
F33B C40 F32B 106.2(11) . .
F33A C40 F31A 100.7(12) . .
F31B C40 F31A 24.6(6) . .
F32A C40 F31A 106.9(12) . .
F33B C40 F31A 78.9(13) . .
F32B C40 F31A 126.3(12) . .
F33A C40 C39 110.9(8) . .
F31B C40 C39 109.3(8) . .
F32A C40 C39 113.2(8) . .
F33B C40 C39 113.3(9) . .
F32B C40 C39 113.3(9) . .
F31A C40 C39 112.8(9) . .
F20 C41 F19 108.2(6) . .
F20 C41 F21 106.5(6) . .
F19 C41 F21 106.6(6) . .
F20 C41 C42 111.6(6) . .
F19 C41 C42 110.9(6) . .
F21 C41 C42 112.8(6) . .
O14 C42 C43 128.1(6) . .
O14 C42 C41 112.8(6) . .
C43 C42 C41 119.1(6) . .
C42 C43 C44 121.4(6) . .
C42 C43 H43 119.3 . .
C44 C43 H43 119.3 . .
O15 C44 C43 128.0(6) . .
O15 C44 C45 114.1(6) . .
C43 C44 C45 117.8(6) . .
F23 C45 F22 108.5(6) . .
F23 C45 F24 106.1(6) . .
F22 C45 F24 106.7(7) . .
F23 C45 C44 112.3(6) . .
F22 C45 C44 109.7(6) . .
F24 C45 C44 113.3(6) . .
C47 C46 H46A 109.5 . .
C47 C46 H46B 109.5 . .
H46A C46 H46B 109.5 . .
C47 C46 H46C 109.5 . .
H46A C46 H46C 109.5 . .
H46B C46 H46C 109.5 . .
N3 C47 C46 111.0(5) . .
N3 C47 C48 105.6(5) . .
C46 C47 C48 110.9(6) . .
N3 C47 C50 99.4(5) . .
C46 C47 C50 115.1(6) . .
C48 C47 C50 113.9(6) . .
C47 C48 H48A 109.5 . .
C47 C48 H48B 109.5 . .
H48A C48 H48B 109.5 . .
C47 C48 H48C 109.5 . .
H48A C48 H48C 109.5 . .
H48B C48 H48C 109.5 . .
C50 C49 H49A 109.5 . .
C50 C49 H49B 109.5 . .
H49A C49 H49B 109.5 . .
C50 C49 H49C 109.5 . .
H49A C49 H49C 109.5 . .
H49B C49 H49C 109.5 . .
N4 C50 C49 105.5(6) . .
N4 C50 C51 109.0(5) . .
C49 C50 C51 111.4(6) . .
N4 C50 C47 100.0(5) . .
C49 C50 C47 115.1(6) . .
C51 C50 C47 114.6(6) . .
C50 C51 H51A 109.5 . .
C50 C51 H51B 109.5 . .
H51A C51 H51B 109.5 . .
C50 C51 H51C 109.5 . .
H51A C51 H51C 109.5 . .
H51B C51 H51C 109.5 . .
N3 C52 N4 107.5(5) . .
N3 C52 C53 126.9(6) . .
N4 C52 C53 125.6(6) . .
C58 C53 C54 119.3(6) . .
C58 C53 C52 120.0(6) . .
C54 C53 C52 120.6(6) . .
C55 C54 C53 118.9(6) . .
C55 C54 H54 120.5 . .
C53 C54 H54 120.5 . .
C56 C55 C54 121.2(6) . .
C56 C55 H55 119.4 . .
C54 C55 H55 119.4 . .
O18 C56 C55 116.6(6) . .
O18 C56 C57 122.9(6) . .
C55 C56 C57 120.5(6) . .
C58 C57 C56 118.6(7) . .
C58 C57 H57 120.7 . .
C56 C57 H57 120.7 . .
C53 C58 C57 121.4(6) . .
C53 C58 H58 119.3 . .
C57 C58 H58 119.3 . .
O18 C59 C60 106.7(6) . .
O18 C59 H59A 110.4 . .
C60 C59 H59A 110.4 . .
O18 C59 H59B 110.4 . .
C60 C59 H59B 110.4 . .
H59A C59 H59B 108.6 . .
C59 C60 H60A 109.5 . .
C59 C60 H60B 109.5 . .
H60A C60 H60B 109.5 . .
C59 C60 H60C 109.5 . .
H60A C60 H60C 109.5 . .
H60B C60 H60C 109.5 . .
F37 C61 F39 108.3(6) . .
F37 C61 F38 107.4(5) . .
F39 C61 F38 107.0(6) . .
F37 C61 C62 111.1(5) . .
F39 C61 C62 110.2(5) . .
F38 C61 C62 112.6(6) . .
O19 C62 C63 129.1(6) . .
O19 C62 C61 111.6(6) . .
C63 C62 C61 119.3(6) . .
C62 C63 C64 121.4(6) . .
C62 C63 H63 119.3 . .
C64 C63 H63 119.3 . .
O20 C64 C63 127.5(6) . .
O20 C64 C65 113.7(6) . .
C63 C64 C65 118.8(6) . .
F41A C65 F40B 73.0(7) . .
F41A C65 F42B 117.6(12) . .
F40B C65 F42B 113.9(9) . .
F41A C65 F42A 117.4(15) . .
F40B C65 F42A 123.7(11) . .
F42B C65 F42A 9.9(12) . .
F41A C65 F40A 107.6(6) . .
F40B C65 F40A 34.7(5) . .
F42B C65 F40A 94.9(9) . .
F42A C65 F40A 103.9(12) . .
F41A C65 F41B 32.7(5) . .
F40B C65 F41B 102.0(8) . .
F42B C65 F41B 92.1(12) . .
F42A C65 F41B 88.7(14) . .
F40A C65 F41B 133.8(7) . .
F41A C65 C64 110.1(7) . .
F40B C65 C64 118.4(8) . .
F42B C65 C64 116.5(9) . .
F42A C65 C64 109.1(10) . .
F40A C65 C64 108.3(6) . .
F41B C65 C64 109.0(6) . .
F45 C66 F43 108.2(6) . .
F45 C66 F44 106.8(6) . .
F43 C66 F44 106.9(6) . .
F45 C66 C67 112.9(6) . .
F43 C66 C67 110.0(6) . .
F44 C66 C67 111.8(5) . .
O22 C67 C68 127.7(6) . .
O22 C67 C66 113.4(6) . .
C68 C67 C66 118.8(6) . .
C69 C68 C67 121.4(6) . .
C69 C68 H68 119.3 . .
C67 C68 H68 119.3 . .
O21 C69 C68 129.0(6) . .
O21 C69 C70 112.2(6) . .
C68 C69 C70 118.7(6) . .
F47A C70 F48B 122.8(13) . .
F47A C70 F46B 72.6(12) . .
F48B C70 F46B 112.1(9) . .
F47A C70 F46A 102.0(10) . .
F48B C70 F46A 85.1(8) . .
F46B C70 F46A 32.4(6) . .
F47A C70 F48A 116.1(10) . .
F48B C70 F48A 17.9(8) . .
F46B C70 F48A 128.2(9) . .
F46A C70 F48A 102.9(7) . .
F47A C70 F47B 27.9(6) . .
F48B C70 F47B 106.4(11) . .
F46B C70 F47B 99.6(10) . .
F46A C70 F47B 126.0(8) . .
F48A C70 F47B 94.1(8) . .
F47A C70 C69 114.8(8) . .
F48B C70 C69 114.2(9) . .
F46B C70 C69 113.0(8) . .
F46A C70 C69 112.1(6) . .
F48A C70 C69 108.2(6) . .
F47B C70 C69 110.2(6) . .
C72 C71 H71A 109.5 . .
C72 C71 H71B 109.5 . .
H71A C71 H71B 109.5 . .
C72 C71 H71C 109.5 . .
H71A C71 H71C 109.5 . .
H71B C71 H71C 109.5 . .
N5 C72 C71 109.4(5) . .
N5 C72 C73 106.0(5) . .
C71 C72 C73 111.1(5) . .
N5 C72 C75 100.4(5) . .
C71 C72 C75 114.6(5) . .
C73 C72 C75 114.3(5) . .
C72 C73 H73A 109.5 . .
C72 C73 H73B 109.5 . .
H73A C73 H73B 109.5 . .
C72 C73 H73C 109.5 . .
H73A C73 H73C 109.5 . .
H73B C73 H73C 109.5 . .
C75 C74 H74A 109.5 . .
C75 C74 H74B 109.5 . .
H74A C74 H74B 109.5 . .
C75 C74 H74C 109.5 . .
H74A C74 H74C 109.5 . .
H74B C74 H74C 109.5 . .
N6 C75 C76 110.0(5) . .
N6 C75 C74 105.5(5) . .
C76 C75 C74 110.3(5) . .
N6 C75 C72 99.2(5) . .
C76 C75 C72 115.7(5) . .
C74 C75 C72 115.0(5) . .
C75 C76 H76A 109.5 . .
C75 C76 H76B 109.5 . .
H76A C76 H76B 109.5 . .
C75 C76 H76C 109.5 . .
H76A C76 H76C 109.5 . .
H76B C76 H76C 109.5 . .
N6 C77 N5 106.8(5) . .
N6 C77 C78 126.9(5) . .
N5 C77 C78 126.3(6) . .
C83 C78 C79 118.9(6) . .
C83 C78 C77 120.6(6) . .
C79 C78 C77 120.5(5) . .
C80 C79 C78 120.6(6) . .
C80 C79 H79 119.7 . .
C78 C79 H79 119.7 . .
C79 C80 C81 118.7(6) . .
C79 C80 H80 120.6 . .
C81 C80 H80 120.6 . .
O25 C81 C82 115.8(5) . .
O25 C81 C80 123.1(6) . .
C82 C81 C80 121.2(6) . .
C83 C82 C81 119.2(6) . .
C83 C82 H82 120.4 . .
C81 C82 H82 120.4 . .
C82 C83 C78 121.3(6) . .
C82 C83 H83 119.3 . .
C78 C83 H83 119.3 . .
O25 C84 C85 107.0(5) . .
O25 C84 H84A 110.3 . .
C85 C84 H84A 110.3 . .
O25 C84 H84B 110.3 . .
C85 C84 H84B 110.3 . .
H84A C84 H84B 108.6 . .
C84 C85 H85A 109.5 . .
C84 C85 H85B 109.5 . .
H85A C85 H85B 109.5 . .
C84 C85 H85C 109.5 . .
H85A C85 H85C 109.5 . .
H85B C85 H85C 109.5 . .
F50 C86 F51 107.3(6) . .
F50 C86 F49 109.0(6) . .
F51 C86 F49 106.0(6) . .
F50 C86 C87 109.5(6) . .
F51 C86 C87 113.9(5) . .
F49 C86 C87 111.0(6) . .
O29 C87 C88 128.7(6) . .
O29 C87 C86 114.5(5) . .
C88 C87 C86 116.8(6) . .
C89 C88 C87 120.7(6) . .
C89 C88 H88 119.7 . .
C87 C88 H88 119.7 . .
O28 C89 C88 128.6(6) . .
O28 C89 C90 114.1(6) . .
C88 C89 C90 117.2(6) . .
F54 C90 F53 107.7(6) . .
F54 C90 F52 106.9(6) . .
F53 C90 F52 107.0(5) . .
F54 C90 C89 110.6(5) . .
F53 C90 C89 111.3(6) . .
F52 C90 C89 113.1(5) . .
F56 C91 F57 106.6(5) . .
F56 C91 F55 106.5(6) . .
F57 C91 F55 108.0(6) . .
F56 C91 C92 114.6(6) . .
F57 C91 C92 110.7(5) . .
F55 C91 C92 110.2(5) . .
O30 C92 C93 128.4(6) . .
O30 C92 C91 113.9(6) . .
C93 C92 C91 117.6(6) . .
C94 C93 C92 120.3(6) . .
C94 C93 H93 119.9 . .
C92 C93 H93 119.9 . .
O31 C94 C93 129.3(6) . .
O31 C94 C95 113.2(6) . .
C93 C94 C95 117.6(6) . .
F58 C95 F59 106.2(7) . .
F58 C95 F60 106.1(6) . .
F59 C95 F60 107.8(6) . .
F58 C95 C94 114.0(6) . .
F59 C95 C94 111.4(6) . .
F60 C95 C94 110.9(6) . .
F61 C96 F62 108.0(6) . .
F61 C96 F63 106.8(5) . .
F62 C96 F63 106.4(6) . .
F61 C96 C97 111.6(6) . .
F62 C96 C97 113.2(5) . .
F63 C96 C97 110.6(5) . .
O26 C97 C98 128.0(6) . .
O26 C97 C96 112.5(5) . .
C98 C97 C96 119.4(5) . .
C97 C98 C99 121.9(6) . .
C97 C98 H98 119.1 . .
C99 C98 H98 119.1 . .
O27 C99 C98 127.8(6) . .
O27 C99 C100 113.7(5) . .
C98 C99 C100 118.4(5) . .
F64 C100 F66 107.7(6) . .
F64 C100 F65 107.8(6) . .
F66 C100 F65 105.6(6) . .
F64 C100 C99 110.4(6) . .
F66 C100 C99 111.8(5) . .
F65 C100 C99 113.3(5) . .
C102 C101 H10A 109.5 . .
C102 C101 H10B 109.5 . .
H10A C101 H10B 109.5 . .
C102 C101 H10C 109.5 . .
H10A C101 H10C 109.5 . .
H10B C101 H10C 109.5 . .
N7 C102 C101 111.4(5) . .
N7 C102 C103 106.7(5) . .
C101 C102 C103 111.4(5) . .
N7 C102 C105 98.3(5) . .
C101 C102 C105 114.4(6) . .
C103 C102 C105 113.7(5) . .
C102 C103 H10D 109.5 . .
C102 C103 H10E 109.5 . .
H10D C103 H10E 109.5 . .
C102 C103 H10F 109.5 . .
H10D C103 H10F 109.5 . .
H10E C103 H10F 109.5 . .
C105 C104 H10G 109.5 . .
C105 C104 H10H 109.5 . .
H10G C104 H10H 109.5 . .
C105 C104 H10I 109.5 . .
H10G C104 H10I 109.5 . .
H10H C104 H10I 109.5 . .
N8 C105 C106 110.4(5) . .
N8 C105 C104 106.1(5) . .
C106 C105 C104 111.7(6) . .
N8 C105 C102 99.0(5) . .
C106 C105 C102 114.8(6) . .
C104 C105 C102 113.8(5) . .
C105 C106 H10J 109.5 . .
C105 C106 H10K 109.5 . .
H10J C106 H10K 109.5 . .
C105 C106 H10L 109.5 . .
H10J C106 H10L 109.5 . .
H10K C106 H10L 109.5 . .
N7 C107 N8 106.3(5) . .
N7 C107 C108 126.9(5) . .
N8 C107 C108 126.7(6) . .
C113 C108 C109 118.6(6) . .
C113 C108 C107 120.5(6) . .
C109 C108 C107 120.9(6) . .
C110 C109 C108 120.5(6) . .
C110 C109 H109 119.8 . .
C108 C109 H109 119.8 . .
C109 C110 C111 119.6(6) . .
C109 C110 H110 120.2 . .
C111 C110 H110 120.2 . .
O34 C111 C112 115.8(5) . .
O34 C111 C110 124.1(6) . .
C112 C111 C110 120.1(6) . .
C113 C112 C111 119.8(6) . .
C113 C112 H112 120.1 . .
C111 C112 H112 120.1 . .
C112 C113 C108 121.4(6) . .
C112 C113 H113 119.3 . .
C108 C113 H113 119.3 . .
O34 C114 C115 108.2(5) . .
O34 C114 H11A 110.1 . .
C115 C114 H11A 110.1 . .
O34 C114 H11B 110.1 . .
C115 C114 H11B 110.1 . .
H11A C114 H11B 108.4 . .
C114 C115 H11C 109.5 . .
C114 C115 H11D 109.5 . .
H11C C115 H11D 109.5 . .
C114 C115 H11E 109.5 . .
H11C C115 H11E 109.5 . .
H11D C115 H11E 109.5 . .

loop_
_geom_bond_atom_site_label_1
_geom_bond_atom_site_label_2
_geom_bond_distance
_geom_bond_site_symmetry_2
Tb1 O6 2.336(4) .
Tb1 O7 2.346(4) .
Tb1 O4 2.349(4) .
Tb1 O3 2.360(4) .
Tb1 O1 2.363(4) .
Tb1 O5 2.373(4) .
Tb1 O33 2.385(4) 1_645
Tb1 O2 2.386(4) .
Tb2 O10 2.331(4) .
Tb2 O13 2.336(4) .
Tb2 O14 2.344(4) .
Tb2 O16 2.349(4) .
Tb2 O15 2.359(4) .
Tb2 O12 2.379(4) .
Tb2 O11 2.381(4) .
Tb2 O8 2.409(4) .
Tb3 O26 2.335(4) .
Tb3 O28 2.338(4) .
Tb3 O30 2.344(4) .
Tb3 O29 2.358(4) .
Tb3 O24 2.360(4) .
Tb3 O31 2.368(4) .
Tb3 O27 2.382(4) .
Tb3 O32 2.389(4) .
Cu1 O22 1.929(4) .
Cu1 O21 1.935(4) .
Cu1 O20 1.938(4) .
Cu1 O19 1.943(4) .
Cu1 O23 2.423(4) .
Cu1 O17 2.498(4) .
O1 C12 1.240(8) .
O2 C14 1.251(8) .
O3 C2 1.274(7) .
O4 C4 1.263(7) .
O5 C9 1.255(7) .
O6 C7 1.247(7) .
O7 N1 1.305(6) .
O8 N2 1.284(6) .
O9 C26 1.365(7) .
O9 C29 1.441(8) .
O10 C34 1.252(8) .
O11 C32 1.247(7) .
O12 C39 1.246(8) .
O13 C37 1.249(8) .
O14 C42 1.258(7) .
O15 C44 1.246(8) .
O16 N3 1.307(6) .
O17 N4 1.271(6) .
O18 C56 1.365(7) .
O18 C59 1.452(8) .
O19 C62 1.262(7) .
O20 C64 1.255(7) .
O21 C69 1.273(7) .
O22 C67 1.255(7) .
O23 N5 1.278(6) .
O24 N6 1.305(6) .
O25 C81 1.383(7) .
O25 C84 1.433(7) .
O26 C97 1.255(7) .
O27 C99 1.258(7) .
O28 C89 1.254(8) .
O29 C87 1.246(7) .
O30 C92 1.238(7) .
O31 C94 1.250(7) .
O32 N7 1.306(6) .
O33 N8 1.287(6) .
O33 Tb1 2.385(4) 1_465
O34 C111 1.365(7) .
O34 C114 1.444(7) .
N1 C22 1.345(7) .
N1 C17 1.499(7) .
N2 C22 1.346(8) .
N2 C19 1.496(7) .
N3 C52 1.322(8) .
N3 C47 1.510(7) .
N4 C52 1.362(7) .
N4 C50 1.510(7) .
N5 C77 1.361(7) .
N5 C72 1.512(8) .
N6 C77 1.332(8) .
N6 C75 1.506(7) .
N7 C107 1.346(7) .
N7 C102 1.506(7) .
N8 C107 1.359(7) .
N8 C105 1.513(8) .
F1 C15 1.278(8) .
F2 C15 1.297(9) .
F3 C15 1.313(9) .
F4 C11 1.308(9) .
F5 C11 1.323(9) .
F6 C11 1.303(9) .
F7 C5 1.330(7) .
F8 C5 1.311(7) .
F9 C5 1.322(8) .
F10 C1 1.325(8) .
F11 C1 1.336(7) .
F12 C1 1.327(8) .
F13 C10 1.338(8) .
F14 C10 1.349(8) .
F15 C10 1.319(8) .
F16A C6 1.406(15) .
F16B C6 1.22(3) .
F17A C6 1.352(11) .
F17B C6 1.362(19) .
F18A C6 1.30(3) .
F18B C6 1.350(13) .
F19 C41 1.327(8) .
F20 C41 1.319(8) .
F21 C41 1.331(8) .
F22 C45 1.326(8) .
F23 C45 1.324(8) .
F24 C45 1.341(8) .
F25 C31 1.322(7) .
F26 C31 1.335(7) .
F27 C31 1.347(8) .
F28 C35 1.333(8) .
F29 C35 1.334(8) .
F30 C35 1.314(8) .
F31A C40 1.399(19) .
F31B C40 1.316(14) .
F32A C40 1.329(13) .
F32B C40 1.368(18) .
F33A C40 1.305(15) .
F33B C40 1.33(2) .
F34 C36 1.312(8) .
F35 C36 1.324(8) .
F36 C36 1.295(8) .
F37 C61 1.312(7) .
F38 C61 1.335(7) .
F39 C61 1.335(8) .
F40A C65 1.426(10) .
F40B C65 1.289(12) .
F41A C65 1.265(10) .
F41B C65 1.513(13) .
F42A C65 1.33(3) .
F42B C65 1.29(2) .
F43 C66 1.322(8) .
F44 C66 1.334(8) .
F45 C66 1.320(7) .
F46A C70 1.356(10) .
F46B C70 1.309(14) .
F47A C70 1.275(15) .
F47B C70 1.387(11) .
F48A C70 1.372(15) .
F48B C70 1.29(2) .
F49 C86 1.323(8) .
F50 C86 1.308(8) .
F51 C86 1.322(8) .
F52 C90 1.346(8) .
F53 C90 1.336(7) .
F54 C90 1.328(7) .
F55 C91 1.333(8) .
F56 C91 1.323(7) .
F57 C91 1.322(7) .
F58 C95 1.330(8) .
F59 C95 1.330(8) .
F60 C95 1.336(8) .
F61 C96 1.323(8) .
F62 C96 1.327(7) .
F63 C96 1.348(8) .
F64 C100 1.311(8) .
F65 C100 1.335(7) .
F66 C100 1.334(7) .
C1 C2 1.530(9) .
C2 C3 1.381(8) .
C3 C4 1.380(8) .
C3 H3 0.9300 .
C4 C5 1.522(8) .
C6 C7 1.539(9) .
C7 C8 1.402(9) .
C8 C9 1.389(8) .
C8 H8 0.9300 .
C9 C10 1.536(10) .
C11 C12 1.548(9) .
C12 C13 1.390(9) .
C13 C14 1.397(9) .
C13 H13 0.9300 .
C14 C15 1.537(9) .
C16 C17 1.516(8) .
C16 H16A 0.9600 .
C16 H16B 0.9600 .
C16 H16C 0.9600 .
C17 C18 1.522(9) .
C17 C19 1.549(9) .
C18 H18A 0.9600 .
C18 H18B 0.9600 .
C18 H18C 0.9600 .
C19 C20 1.524(9) .
C19 C21 1.526(8) .
C20 H20A 0.9600 .
C20 H20B 0.9600 .
C20 H20C 0.9600 .
C21 H21A 0.9600 .
C21 H21B 0.9600 .
C21 H21C 0.9600 .
C22 C23 1.454(8) .
C23 C24 1.389(9) .
C23 C28 1.414(8) .
C24 C25 1.394(8) .
C24 H24 0.9300 .
C25 C26 1.390(9) .
C25 H25 0.9300 .
C26 C27 1.403(9) .
C27 C28 1.378(8) .
C27 H27 0.9300 .
C28 H28 0.9300 .
C29 C30 1.473(10) .
C29 H29A 0.9700 .
C29 H29B 0.9700 .
C30 H30A 0.9600 .
C30 H30B 0.9600 .
C30 H30C 0.9600 .
C31 C32 1.520(9) .
C32 C33 1.402(8) .
C33 C34 1.397(9) .
C33 H33 0.9300 .
C34 C35 1.536(9) .
C36 C37 1.515(9) .
C37 C38 1.405(9) .
C38 C39 1.397(9) .
C38 H38 0.9300 .
C39 C40 1.525(10) .
C41 C42 1.534(8) .
C42 C43 1.378(9) .
C43 C44 1.394(8) .
C43 H43 0.9300 .
C44 C45 1.530(9) .
C46 C47 1.516(8) .
C46 H46A 0.9600 .
C46 H46B 0.9600 .
C46 H46C 0.9600 .
C47 C48 1.519(9) .
C47 C50 1.544(9) .
C48 H48A 0.9600 .
C48 H48B 0.9600 .
C48 H48C 0.9600 .
C49 C50 1.517(9) .
C49 H49A 0.9600 .
C49 H49B 0.9600 .
C49 H49C 0.9600 .
C50 C51 1.535(9) .
C51 H51A 0.9600 .
C51 H51B 0.9600 .
C51 H51C 0.9600 .
C52 C53 1.459(8) .
C53 C58 1.378(9) .
C53 C54 1.414(8) .
C54 C55 1.373(8) .
C54 H54 0.9300 .
C55 C56 1.373(9) .
C55 H55 0.9300 .
C56 C57 1.392(9) .
C57 C58 1.386(9) .
C57 H57 0.9300 .
C58 H58 0.9300 .
C59 C60 1.493(9) .
C59 H59A 0.9700 .
C59 H59B 0.9700 .
C60 H60A 0.9600 .
C60 H60B 0.9600 .
C60 H60C 0.9600 .
C61 C62 1.544(9) .
C62 C63 1.379(9) .
C63 C64 1.403(9) .
C63 H63 0.9300 .
C64 C65 1.515(9) .
C66 C67 1.535(9) .
C67 C68 1.392(9) .
C68 C69 1.358(9) .
C68 H68 0.9300 .
C69 C70 1.541(9) .
C71 C72 1.519(8) .
C71 H71A 0.9600 .
C71 H71B 0.9600 .
C71 H71C 0.9600 .
C72 C73 1.530(8) .
C72 C75 1.546(8) .
C73 H73A 0.9600 .
C73 H73B 0.9600 .
C73 H73C 0.9600 .
C74 C75 1.526(8) .
C74 H74A 0.9600 .
C74 H74B 0.9600 .
C74 H74C 0.9600 .
C75 C76 1.514(8) .
C76 H76A 0.9600 .
C76 H76B 0.9600 .
C76 H76C 0.9600 .
C77 C78 1.453(8) .
C78 C83 1.394(8) .
C78 C79 1.396(8) .
C79 C80 1.390(8) .
C79 H79 0.9300 .
C80 C81 1.396(8) .
C80 H80 0.9300 .
C81 C82 1.387(9) .
C82 C83 1.372(8) .
C82 H82 0.9300 .
C83 H83 0.9300 .
C84 C85 1.509(8) .
C84 H84A 0.9700 .
C84 H84B 0.9700 .
C85 H85A 0.9600 .
C85 H85B 0.9600 .
C85 H85C 0.9600 .
C86 C87 1.535(8) .
C87 C88 1.399(8) .
C88 C89 1.384(8) .
C88 H88 0.9300 .
C89 C90 1.545(9) .
C91 C92 1.520(8) .
C92 C93 1.403(9) .
C93 C94 1.391(8) .
C93 H93 0.9300 .
C94 C95 1.539(9) .
C96 C97 1.534(8) .
C97 C98 1.385(8) .
C98 C99 1.387(8) .
C98 H98 0.9300 .
C99 C100 1.535(8) .
C101 C102 1.511(8) .
C101 H10A 0.9600 .
C101 H10B 0.9600 .
C101 H10C 0.9600 .
C102 C103 1.517(9) .
C102 C105 1.563(9) .
C103 H10D 0.9600 .
C103 H10E 0.9600 .
C103 H10F 0.9600 .
C104 C105 1.532(9) .
C104 H10G 0.9600 .
C104 H10H 0.9600 .
C104 H10I 0.9600 .
C105 C106 1.515(8) .
C106 H10J 0.9600 .
C106 H10K 0.9600 .
C106 H10L 0.9600 .
C107 C108 1.449(8) .
C108 C113 1.388(8) .
C108 C109 1.410(8) .
C109 C110 1.386(8) .
C109 H109 0.9300 .
C110 C111 1.400(8) .
C110 H110 0.9300 .
C111 C112 1.390(8) .
C112 C113 1.378(8) .
C112 H112 0.9300 .
C113 H113 0.9300 .
C114 C115 1.510(9) .
C114 H11A 0.9700 .
C114 H11B 0.9700 .
C115 H11C 0.9600 .
C115 H11D 0.9600 .
C115 H11E 0.9600 .

loop_
_geom_torsion_atom_site_label_1
_geom_torsion_atom_site_label_2
_geom_torsion_atom_site_label_3
_geom_torsion_atom_site_label_4
_geom_torsion
_geom_torsion_site_symmetry_1
O6 Tb1 O1 C12 10.5(7) .
O7 Tb1 O1 C12 -81.7(6) .
O4 Tb1 O1 C12 -174.9(6) .
O3 Tb1 O1 C12 129.5(6) .
O5 Tb1 O1 C12 -131.4(6) .
O33 Tb1 O1 C12 69.6(6) 1_645
O2 Tb1 O1 C12 -5.8(6) .
O6 Tb1 O2 C14 -161.9(6) .
O7 Tb1 O2 C14 91.3(6) .
O4 Tb1 O2 C14 24.9(7) .
O3 Tb1 O2 C14 -107.7(6) .
O1 Tb1 O2 C14 8.2(6) .
O5 Tb1 O2 C14 145.7(6) .
O33 Tb1 O2 C14 -70.4(6) 1_645
O6 Tb1 O3 C2 -145.7(6) .
O7 Tb1 O3 C2 -50.9(6) .
O4 Tb1 O3 C2 11.1(5) .
O1 Tb1 O3 C2 65.8(6) .
O5 Tb1 O3 C2 -70.9(6) .
O33 Tb1 O3 C2 125.7(6) 1_645
O2 Tb1 O3 C2 162.4(5) .
O6 Tb1 O4 C4 36.9(7) .
O7 Tb1 O4 C4 144.2(6) .
O3 Tb1 O4 C4 -5.7(6) .
O1 Tb1 O4 C4 -137.6(6) .
O5 Tb1 O4 C4 70.3(6) .
O33 Tb1 O4 C4 -72.1(6) 1_645
O2 Tb1 O4 C4 -154.5(5) .
O6 Tb1 O5 C9 19.9(6) .
O7 Tb1 O5 C9 126.5(6) .
O4 Tb1 O5 C9 -140.8(6) .
O3 Tb1 O5 C9 -65.2(6) .
O1 Tb1 O5 C9 177.5(5) .
O33 Tb1 O5 C9 -37.8(7) 1_645
O2 Tb1 O5 C9 72.4(6) .
O7 Tb1 O6 C7 -82.1(6) .
O4 Tb1 O6 C7 21.7(7) .
O3 Tb1 O6 C7 62.7(6) .
O1 Tb1 O6 C7 -167.1(5) .
O5 Tb1 O6 C7 -12.6(6) .
O33 Tb1 O6 C7 137.1(6) 1_645
O2 Tb1 O6 C7 -150.9(6) .
O6 Tb1 O7 N1 79.4(6) .
O4 Tb1 O7 N1 -66.7(6) .
O3 Tb1 O7 N1 -9.1(7) .
O1 Tb1 O7 N1 -137.4(6) .
O5 Tb1 O7 N1 10.8(6) .
O33 Tb1 O7 N1 176.1(5) 1_645
O2 Tb1 O7 N1 148.1(6) .
O10 Tb2 O8 N2 98.6(5) .
O13 Tb2 O8 N2 -110.4(5) .
O14 Tb2 O8 N2 -39.8(5) .
O16 Tb2 O8 N2 -156.2(5) .
O15 Tb2 O8 N2 25.9(6) .
O12 Tb2 O8 N2 173.4(5) .
O11 Tb2 O8 N2 29.2(5) .
O13 Tb2 O10 C34 -175.2(5) .
O14 Tb2 O10 C34 15.6(7) .
O16 Tb2 O10 C34 129.6(6) .
O15 Tb2 O10 C34 56.5(6) .
O12 Tb2 O10 C34 -157.4(6) .
O11 Tb2 O10 C34 -24.0(5) .
O8 Tb2 O10 C34 -91.8(6) .
O10 Tb2 O11 C32 21.4(5) .
O13 Tb2 O11 C32 -176.3(5) .
O14 Tb2 O11 C32 -130.9(5) .
O16 Tb2 O11 C32 -45.3(7) .
O15 Tb2 O11 C32 -54.7(5) .
O12 Tb2 O11 C32 84.5(5) .
O8 Tb2 O11 C32 127.1(5) .
O10 Tb2 O12 C39 -170.6(6) .
O13 Tb2 O12 C39 0.5(6) .
O14 Tb2 O12 C39 17.5(7) .
O16 Tb2 O12 C39 -73.9(6) .
O15 Tb2 O12 C39 -119.4(6) .
O11 Tb2 O12 C39 128.9(6) .
O8 Tb2 O12 C39 85.0(6) .
O10 Tb2 O13 C37 13.4(8) .
O14 Tb2 O13 C37 -174.5(6) .
O16 Tb2 O13 C37 73.5(6) .
O15 Tb2 O13 C37 130.3(6) .
O12 Tb2 O13 C37 -4.9(6) .
O11 Tb2 O13 C37 -129.1(6) .
O8 Tb2 O13 C37 -75.2(6) .
O10 Tb2 O14 C42 28.9(7) .
O13 Tb2 O14 C42 -145.7(6) .
O16 Tb2 O14 C42 -81.3(6) .
O15 Tb2 O14 C42 -12.0(6) .
O12 Tb2 O14 C42 -162.8(5) .
O11 Tb2 O14 C42 69.0(6) .
O8 Tb2 O14 C42 137.8(6) .
O10 Tb2 O15 C44 -138.1(6) .
O13 Tb2 O15 C44 68.4(6) .
O14 Tb2 O15 C44 13.6(6) .
O16 Tb2 O15 C44 123.4(6) .
O12 Tb2 O15 C44 168.7(5) .
O11 Tb2 O15 C44 -61.3(6) .
O8 Tb2 O15 C44 -58.1(7) .
O10 Tb2 O16 N3 -46.6(6) .
O13 Tb2 O16 N3 158.0(6) .
O14 Tb2 O16 N3 92.7(6) .
O15 Tb2 O16 N3 24.9(6) .
O12 Tb2 O16 N3 -124.7(6) .
O11 Tb2 O16 N3 15.4(8) .
O8 Tb2 O16 N3 -153.9(5) .
O22 Cu1 O17 N4 -166.1(5) .
O21 Cu1 O17 N4 -74.4(5) .
O20 Cu1 O17 N4 107.7(5) .
O19 Cu1 O17 N4 14.5(5) .
O23 Cu1 O17 N4 128(3) .
O22 Cu1 O19 C62 99.4(8) .
O21 Cu1 O19 C62 -162.5(5) .
O20 Cu1 O19 C62 5.3(5) .
O23 Cu1 O19 C62 -76.2(5) .
O17 Cu1 O19 C62 101.7(5) .
O22 Cu1 O20 C64 -175.5(5) .
O21 Cu1 O20 C64 90.0(10) .
O19 Cu1 O20 C64 -11.1(5) .
O23 Cu1 O20 C64 80.9(5) .
O17 Cu1 O20 C64 -99.9(5) .
O22 Cu1 O21 C69 5.7(5) .
O20 Cu1 O21 C69 99.6(9) .
O19 Cu1 O21 C69 -158.8(5) .
O23 Cu1 O21 C69 108.7(5) .
O17 Cu1 O21 C69 -70.5(5) .
O21 Cu1 O22 C67 -12.9(5) .
O20 Cu1 O22 C67 179.5(5) .
O19 Cu1 O22 C67 84.7(8) .
O23 Cu1 O22 C67 -99.9(5) .
O17 Cu1 O22 C67 82.2(5) .
O22 Cu1 O23 N5 96.1(5) .
O21 Cu1 O23 N5 3.8(5) .
O20 Cu1 O23 N5 -178.2(5) .
O19 Cu1 O23 N5 -85.2(5) .
O17 Cu1 O23 N5 162(3) .
O26 Tb3 O24 N6 -52.8(5) .
O28 Tb3 O24 N6 89.9(5) .
O30 Tb3 O24 N6 159.3(6) .
O29 Tb3 O24 N6 21.5(5) .
O31 Tb3 O24 N6 -124.0(5) .
O27 Tb3 O24 N6 6.5(7) .
O32 Tb3 O24 N6 -166.7(5) .
O28 Tb3 O26 C97 28.1(7) .
O30 Tb3 O26 C97 -163.5(5) .
O29 Tb3 O26 C97 67.2(6) .
O24 Tb3 O26 C97 140.8(6) .
O31 Tb3 O26 C97 -142.6(6) .
O27 Tb3 O26 C97 -10.4(6) .
O32 Tb3 O26 C97 -78.8(6) .
O26 Tb3 O27 C99 15.4(6) .
O28 Tb3 O27 C99 -140.3(6) .
O30 Tb3 O27 C99 171.3(5) .
O29 Tb3 O27 C99 -63.6(6) .
O24 Tb3 O27 C99 -48.6(7) .
O31 Tb3 O27 C99 70.9(6) .
O32 Tb3 O27 C99 126.7(6) .
O26 Tb3 O28 C89 30.6(6) .
O30 Tb3 O28 C89 -142.3(6) .
O29 Tb3 O28 C89 -9.0(5) .
O24 Tb3 O28 C89 -78.0(6) .
O31 Tb3 O28 C89 -165.8(5) .
O27 Tb3 O28 C89 68.6(6) .
O32 Tb3 O28 C89 143.0(6) .
O26 Tb3 O29 C87 -144.5(6) .
O28 Tb3 O29 C87 10.6(5) .
O30 Tb3 O29 C87 70.1(6) .
O24 Tb3 O29 C87 120.1(5) .
O31 Tb3 O29 C87 172.7(5) .
O27 Tb3 O29 C87 -68.2(5) .
O32 Tb3 O29 C87 -49.6(6) .
O26 Tb3 O30 C92 6.4(7) .
O28 Tb3 O30 C92 178.8(6) .
O29 Tb3 O30 C92 120.5(5) .
O24 Tb3 O30 C92 68.4(5) .
O31 Tb3 O30 C92 -14.3(5) .
O27 Tb3 O30 C92 -133.2(5) .
O32 Tb3 O30 C92 -88.6(6) .
O26 Tb3 O31 C94 -156.3(6) .
O28 Tb3 O31 C94 34.6(7) .
O30 Tb3 O31 C94 10.8(5) .
O29 Tb3 O31 C94 -112.6(5) .
O24 Tb3 O31 C94 -61.0(5) .
O27 Tb3 O31 C94 147.5(5) .
O32 Tb3 O31 C94 90.1(5) .
O26 Tb3 O32 N7 91.3(5) .
O28 Tb3 O32 N7 -51.0(5) .
O30 Tb3 O32 N7 -127.1(5) .
O29 Tb3 O32 N7 5.3(6) .
O24 Tb3 O32 N7 -159.9(4) .
O31 Tb3 O32 N7 155.6(5) .
O27 Tb3 O32 N7 23.9(5) .
Tb1 O7 N1 C22 -91.6(8) .
Tb1 O7 N1 C17 102.2(7) .
Tb2 O8 N2 C22 -90.7(7) .
Tb2 O8 N2 C19 99.0(6) .
Tb2 O16 N3 C52 -83.5(8) .
Tb2 O16 N3 C47 107.4(7) .
Cu1 O17 N4 C52 -79.3(8) .
Cu1 O17 N4 C50 109.4(6) .
Cu1 O23 N5 C77 -76.7(7) .
Cu1 O23 N5 C72 112.0(5) .
Tb3 O24 N6 C77 -82.9(7) .
Tb3 O24 N6 C75 109.0(6) .
Tb3 O32 N7 C107 -82.3(7) .
Tb3 O32 N7 C102 106.4(6) .
Tb1 O33 N8 C107 -81.3(8) 1_465
Tb1 O33 N8 C105 110.3(6) 1_465
Tb1 O3 C2 C3 -11.5(11) .
Tb1 O3 C2 C1 167.2(4) .
F10 C1 C2 O3 37.8(8) .
F12 C1 C2 O3 -81.9(7) .
F11 C1 C2 O3 157.7(6) .
F10 C1 C2 C3 -143.5(6) .
F12 C1 C2 C3 96.8(7) .
F11 C1 C2 C3 -23.5(9) .
O3 C2 C3 C4 0.8(11) .
C1 C2 C3 C4 -177.8(6) .
Tb1 O4 C4 C3 0.1(11) .
Tb1 O4 C4 C5 179.3(4) .
C2 C3 C4 O4 5.0(11) .
C2 C3 C4 C5 -174.2(6) .
O4 C4 C5 F8 56.1(8) .
C3 C4 C5 F8 -124.7(7) .
O4 C4 C5 F9 -62.4(8) .
C3 C4 C5 F9 116.8(7) .
O4 C4 C5 F7 179.1(6) .
C3 C4 C5 F7 -1.6(10) .
Tb1 O6 C7 C8 4.8(11) .
Tb1 O6 C7 C6 -174.5(4) .
F16B C6 C7 O6 89.6(15) .
F18A C6 C7 O6 -50.8(13) .
F18B C6 C7 O6 -31.2(9) .
F17A C6 C7 O6 -168.0(8) .
F17B C6 C7 O6 -140.5(12) .
F16A C6 C7 O6 78.1(8) .
F16B C6 C7 C8 -89.8(15) .
F18A C6 C7 C8 129.8(11) .
F18B C6 C7 C8 149.4(8) .
F17A C6 C7 C8 12.7(10) .
F17B C6 C7 C8 40.1(13) .
F16A C6 C7 C8 -101.3(8) .
O6 C7 C8 C9 5.0(11) .
C6 C7 C8 C9 -175.7(6) .
Tb1 O5 C9 C8 -20.6(11) .
Tb1 O5 C9 C10 161.1(4) .
C7 C8 C9 O5 3.4(11) .
C7 C8 C9 C10 -178.4(6) .
O5 C9 C10 F15 66.2(8) .
C8 C9 C10 F15 -112.3(7) .
O5 C9 C10 F13 -55.2(8) .
C8 C9 C10 F13 126.3(6) .
O5 C9 C10 F14 -173.3(6) .
C8 C9 C10 F14 8.2(9) .
Tb1 O1 C12 C13 1.8(12) .
Tb1 O1 C12 C11 -179.7(4) .
F6 C11 C12 O1 -58.9(9) .
F4 C11 C12 O1 179.7(7) .
F5 C11 C12 O1 58.5(9) .
F6 C11 C12 C13 119.7(8) .
F4 C11 C12 C13 -1.7(11) .
F5 C11 C12 C13 -122.8(7) .
O1 C12 C13 C14 4.0(12) .
C11 C12 C13 C14 -174.4(7) .
Tb1 O2 C14 C13 -7.0(11) .
Tb1 O2 C14 C15 173.6(4) .
C12 C13 C14 O2 -1.3(12) .
C12 C13 C14 C15 178.2(7) .
O2 C14 C15 F1 -38.9(10) .
C13 C14 C15 F1 141.6(8) .
O2 C14 C15 F2 -162.7(7) .
C13 C14 C15 F2 17.7(10) .
O2 C14 C15 F3 80.1(8) .
C13 C14 C15 F3 -99.5(8) .
O7 N1 C17 C16 -48.2(8) .
C22 N1 C17 C16 144.1(6) .
O7 N1 C17 C18 70.9(7) .
C22 N1 C17 C18 -96.9(6) .
O7 N1 C17 C19 -169.8(5) .
C22 N1 C17 C19 22.5(7) .
O8 N2 C19 C20 74.8(7) .
C22 N2 C19 C20 -96.8(6) .
O8 N2 C19 C21 -46.0(8) .
C22 N2 C19 C21 142.4(6) .
O8 N2 C19 C17 -166.0(5) .
C22 N2 C19 C17 22.4(7) .
N1 C17 C19 N2 -24.3(6) .
C16 C17 C19 N2 -141.7(5) .
C18 C17 C19 N2 88.0(6) .
N1 C17 C19 C20 89.5(6) .
C16 C17 C19 C20 -27.9(8) .
C18 C17 C19 C20 -158.2(5) .
N1 C17 C19 C21 -141.9(5) .
C16 C17 C19 C21 100.8(7) .
C18 C17 C19 C21 -29.5(8) .
O7 N1 C22 N2 -176.5(5) .
C17 N1 C22 N2 -9.5(7) .
O7 N1 C22 C23 1.5(10) .
C17 N1 C22 C23 168.5(6) .
O8 N2 C22 N1 180.0(5) .
C19 N2 C22 N1 -9.1(7) .
O8 N2 C22 C23 1.9(11) .
C19 N2 C22 C23 172.8(6) .
N1 C22 C23 C24 -29.9(10) .
N2 C22 C23 C24 147.8(7) .
N1 C22 C23 C28 151.6(6) .
N2 C22 C23 C28 -30.7(10) .
C28 C23 C24 C25 2.6(9) .
C22 C23 C24 C25 -176.0(6) .
C23 C24 C25 C26 -0.7(10) .
C29 O9 C26 C25 -1.5(9) .
C29 O9 C26 C27 -179.9(6) .
C24 C25 C26 O9 179.4(6) .
C24 C25 C26 C27 -2.2(10) .
O9 C26 C27 C28 -178.2(6) .
C25 C26 C27 C28 3.3(10) .
C26 C27 C28 C23 -1.4(10) .
C24 C23 C28 C27 -1.6(9) .
C22 C23 C28 C27 177.0(6) .
C26 O9 C29 C30 -81.3(7) .
Tb2 O11 C32 C33 -14.7(10) .
Tb2 O11 C32 C31 162.4(4) .
F25 C31 C32 O11 162.6(6) .
F26 C31 C32 O11 39.7(8) .
F27 C31 C32 O11 -76.9(7) .
F25 C31 C32 C33 -20.0(9) .
F26 C31 C32 C33 -142.8(6) .
F27 C31 C32 C33 100.6(7) .
O11 C32 C33 C34 -2.9(11) .
C31 C32 C33 C34 -179.9(6) .
Tb2 O10 C34 C33 20.2(11) .
Tb2 O10 C34 C35 -160.0(4) .
C32 C33 C34 O10 0.3(11) .
C32 C33 C34 C35 -179.5(6) .
O10 C34 C35 F30 172.3(6) .
C33 C34 C35 F30 -7.9(9) .
O10 C34 C35 F28 -65.8(8) .
C33 C34 C35 F28 114.0(7) .
O10 C34 C35 F29 51.4(8) .
C33 C34 C35 F29 -128.8(7) .
Tb2 O13 C37 C38 5.8(11) .
Tb2 O13 C37 C36 -173.5(4) .
F36 C36 C37 O13 63.0(8) .
F34 C36 C37 O13 -56.5(8) .
F35 C36 C37 O13 -175.5(6) .
F36 C36 C37 C38 -116.3(8) .
F34 C36 C37 C38 124.2(7) .
F35 C36 C37 C38 5.2(10) .
O13 C37 C38 C39 -0.4(11) .
C36 C37 C38 C39 178.8(6) .
Tb2 O12 C39 C38 3.1(11) .
Tb2 O12 C39 C40 -179.9(4) .
C37 C38 C39 O12 -4.0(12) .
C37 C38 C39 C40 179.2(7) .
O12 C39 C40 F33A -78.4(11) .
C38 C39 C40 F33A 98.9(10) .
O12 C39 C40 F31B 59.7(10) .
C38 C39 C40 F31B -123.0(9) .
O12 C39 C40 F32A 155.2(9) .
C38 C39 C40 F32A -27.5(12) .
O12 C39 C40 F33B -53.7(13) .
C38 C39 C40 F33B 123.6(11) .
O12 C39 C40 F32B -174.8(10) .
C38 C39 C40 F32B 2.5(13) .
O12 C39 C40 F31A 33.6(11) .
C38 C39 C40 F31A -149.1(10) .
Tb2 O14 C42 C43 8.9(11) .
Tb2 O14 C42 C41 -167.8(4) .
F20 C41 C42 O14 -49.1(8) .
F19 C41 C42 O14 71.6(8) .
F21 C41 C42 O14 -168.9(6) .
F20 C41 C42 C43 133.9(7) .
F19 C41 C42 C43 -105.4(7) .
F21 C41 C42 C43 14.1(9) .
O14 C42 C43 C44 0.6(11) .
C41 C42 C43 C44 177.1(6) .
Tb2 O15 C44 C43 -12.2(11) .
Tb2 O15 C44 C45 163.7(4) .
C42 C43 C44 O15 1.1(11) .
C42 C43 C44 C45 -174.6(6) .
O15 C44 C45 F23 40.1(8) .
C43 C44 C45 F23 -143.7(6) .
O15 C44 C45 F22 -80.6(8) .
C43 C44 C45 F22 95.7(7) .
O15 C44 C45 F24 160.3(6) .
C43 C44 C45 F24 -23.5(9) .
O16 N3 C47 C46 -43.8(8) .
C52 N3 C47 C46 145.7(6) .
O16 N3 C47 C48 76.5(7) .
C52 N3 C47 C48 -94.0(7) .
O16 N3 C47 C50 -165.3(5) .
C52 N3 C47 C50 24.2(7) .
O17 N4 C50 C49 77.9(7) .
C52 N4 C50 C49 -94.6(6) .
O17 N4 C50 C51 -41.8(8) .
C52 N4 C50 C51 145.7(6) .
O17 N4 C50 C47 -162.3(6) .
C52 N4 C50 C47 25.2(7) .
N3 C47 C50 N4 -26.8(6) .
C46 C47 C50 N4 -145.3(6) .
C48 C47 C50 N4 85.0(6) .
N3 C47 C50 C49 85.7(6) .
C46 C47 C50 C49 -32.8(8) .
C48 C47 C50 C49 -162.5(6) .
N3 C47 C50 C51 -143.2(5) .
C46 C47 C50 C51 98.3(7) .
C48 C47 C50 C51 -31.4(8) .
O16 N3 C52 N4 -178.9(5) .
C47 N3 C52 N4 -9.2(8) .
O16 N3 C52 C53 2.3(11) .
C47 N3 C52 C53 172.0(6) .
O17 N4 C52 N3 176.8(6) .
C50 N4 C52 N3 -11.0(8) .
O17 N4 C52 C53 -4.3(11) .
C50 N4 C52 C53 167.8(6) .
N3 C52 C53 C58 144.2(7) .
N4 C52 C53 C58 -34.4(10) .
N3 C52 C53 C54 -34.2(10) .
N4 C52 C53 C54 147.2(7) .
C58 C53 C54 C55 0.0(9) .
C52 C53 C54 C55 178.4(6) .
C53 C54 C55 C56 -1.9(10) .
C59 O18 C56 C55 168.1(6) .
C59 O18 C56 C57 -11.0(10) .
C54 C55 C56 O18 -177.4(6) .
C54 C55 C56 C57 1.7(10) .
O18 C56 C57 C58 179.6(6) .
C55 C56 C57 C58 0.5(10) .
C54 C53 C58 C57 2.2(10) .
C52 C53 C58 C57 -176.3(6) .
C56 C57 C58 C53 -2.4(10) .
C56 O18 C59 C60 -174.6(6) .
Cu1 O19 C62 C63 1.4(10) .
Cu1 O19 C62 C61 -179.5(4) .
F37 C61 C62 O19 53.2(8) .
F39 C61 C62 O19 -66.8(8) .
F38 C61 C62 O19 173.7(5) .
F37 C61 C62 C63 -127.5(7) .
F39 C61 C62 C63 112.5(7) .
F38 C61 C62 C63 -7.0(9) .
O19 C62 C63 C64 -5.1(12) .
C61 C62 C63 C64 175.8(6) .
Cu1 O20 C64 C63 11.2(9) .
Cu1 O20 C64 C65 -169.5(4) .
C62 C63 C64 O20 -2.0(11) .
C62 C63 C64 C65 178.7(6) .
O20 C64 C65 F41A 80.3(8) .
C63 C64 C65 F41A -100.2(8) .
O20 C64 C65 F40B 161.4(9) .
C63 C64 C65 F40B -19.2(12) .
O20 C64 C65 F42B -56.9(12) .
C63 C64 C65 F42B 122.6(11) .
O20 C64 C65 F42A -49.8(15) .
C63 C64 C65 F42A 129.6(15) .
O20 C64 C65 F40A -162.2(6) .
C63 C64 C65 F40A 17.2(9) .
O20 C64 C65 F41B 45.6(9) .
C63 C64 C65 F41B -135.0(7) .
Cu1 O22 C67 C68 13.9(9) .
Cu1 O22 C67 C66 -162.6(4) .
F45 C66 C67 O22 -159.2(6) .
F43 C66 C67 O22 79.9(7) .
F44 C66 C67 O22 -38.8(8) .
F45 C66 C67 C68 24.0(9) .
F43 C66 C67 C68 -97.0(7) .
F44 C66 C67 C68 144.4(6) .
O22 C67 C68 C69 -3.7(11) .
C66 C67 C68 C69 172.7(6) .
Cu1 O21 C69 C68 1.7(10) .
Cu1 O21 C69 C70 -179.6(4) .
C67 C68 C69 O21 -5.1(11) .
C67 C68 C69 C70 176.2(6) .
O21 C69 C70 F47A -71.2(11) .
C68 C69 C70 F47A 107.7(10) .
O21 C69 C70 F48B 78.4(10) .
C68 C69 C70 F48B -102.7(10) .
O21 C69 C70 F46B -151.8(9) .
C68 C69 C70 F46B 27.0(12) .
O21 C69 C70 F46A 173.0(7) .
C68 C69 C70 F46A -8.1(10) .
O21 C69 C70 F48A 60.3(9) .
C68 C69 C70 F48A -120.8(8) .
O21 C69 C70 F47B -41.4(9) .
C68 C69 C70 F47B 137.5(7) .
O23 N5 C72 C71 -44.6(7) .
C77 N5 C72 C71 143.0(5) .
O23 N5 C72 C73 75.3(6) .
C77 N5 C72 C73 -97.1(6) .
O23 N5 C72 C75 -165.5(5) .
C77 N5 C72 C75 22.0(6) .
O24 N6 C75 C76 -43.4(7) .
C77 N6 C75 C76 147.0(5) .
O24 N6 C75 C74 75.5(6) .
C77 N6 C75 C74 -94.0(6) .
O24 N6 C75 C72 -165.2(5) .
C77 N6 C75 C72 25.2(6) .
N5 C72 C75 N6 -25.5(5) .
C71 C72 C75 N6 -142.6(5) .
C73 C72 C75 N6 87.5(6) .
N5 C72 C75 C76 -143.1(5) .
C71 C72 C75 C76 99.8(6) .
C73 C72 C75 C76 -30.1(7) .
N5 C72 C75 C74 86.5(6) .
C71 C72 C75 C74 -30.6(7) .
C73 C72 C75 C74 -160.5(5) .
O24 N6 C77 N5 178.9(5) .
C75 N6 C77 N5 -12.4(7) .
O24 N6 C77 C78 -1.8(10) .
C75 N6 C77 C78 166.9(5) .
O23 N5 C77 N6 -179.1(5) .
C72 N5 C77 N6 -7.1(7) .
O23 N5 C77 C78 1.6(10) .
C72 N5 C77 C78 173.6(5) .
N6 C77 C78 C83 -29.6(9) .
N5 C77 C78 C83 149.6(6) .
N6 C77 C78 C79 150.2(6) .
N5 C77 C78 C79 -30.7(9) .
C83 C78 C79 C80 2.2(9) .
C77 C78 C79 C80 -177.6(5) .
C78 C79 C80 C81 -1.0(9) .
C84 O25 C81 C82 170.7(5) .
C84 O25 C81 C80 -8.5(9) .
C79 C80 C81 O25 178.0(5) .
C79 C80 C81 C82 -1.1(9) .
O25 C81 C82 C83 -177.1(5) .
C80 C81 C82 C83 2.1(9) .
C81 C82 C83 C78 -0.9(9) .
C79 C78 C83 C82 -1.2(9) .
C77 C78 C83 C82 178.6(6) .
C81 O25 C84 C85 -171.9(5) .
Tb3 O29 C87 C88 -9.1(10) .
Tb3 O29 C87 C86 168.7(4) .
F50 C86 C87 O29 -82.8(7) .
F51 C86 C87 O29 157.1(6) .
F49 C86 C87 O29 37.6(8) .
F50 C86 C87 C88 95.2(7) .
F51 C86 C87 C88 -24.9(9) .
F49 C86 C87 C88 -144.4(6) .
O29 C87 C88 C89 -0.3(11) .
C86 C87 C88 C89 -178.0(6) .
Tb3 O28 C89 C88 5.5(10) .
Tb3 O28 C89 C90 -171.1(4) .
C87 C88 C89 O28 2.2(11) .
C87 C88 C89 C90 178.7(6) .
O28 C89 C90 F54 77.2(7) .
C88 C89 C90 F54 -99.8(7) .
O28 C89 C90 F53 -42.5(8) .
C88 C89 C90 F53 140.5(6) .
O28 C89 C90 F52 -163.0(5) .
C88 C89 C90 F52 20.0(8) .
Tb3 O30 C92 C93 11.5(10) .
Tb3 O30 C92 C91 -169.4(4) .
F56 C91 C92 O30 -178.8(5) .
F57 C91 C92 O30 -58.3(8) .
F55 C91 C92 O30 61.1(7) .
F56 C91 C92 C93 0.3(9) .
F57 C91 C92 C93 120.9(6) .
F55 C91 C92 C93 -119.8(6) .
O30 C92 C93 C94 2.7(10) .
C91 C92 C93 C94 -176.4(6) .
Tb3 O31 C94 C93 -4.4(10) .
Tb3 O31 C94 C95 173.8(4) .
C92 C93 C94 O31 -6.2(11) .
C92 C93 C94 C95 175.8(6) .
O31 C94 C95 F58 165.4(6) .
C93 C94 C95 F58 -16.2(10) .
O31 C94 C95 F59 45.2(8) .
C93 C94 C95 F59 -136.4(6) .
O31 C94 C95 F60 -74.9(8) .
C93 C94 C95 F60 103.5(7) .
Tb3 O26 C97 C98 5.0(11) .
Tb3 O26 C97 C96 -172.0(4) .
F61 C96 C97 O26 68.5(8) .
F62 C96 C97 O26 -169.4(6) .
F63 C96 C97 O26 -50.2(8) .
F61 C96 C97 C98 -108.8(7) .
F62 C96 C97 C98 13.3(9) .
F63 C96 C97 C98 132.5(6) .
O26 C97 C98 C99 2.9(11) .
C96 C97 C98 C99 179.7(6) .
Tb3 O27 C99 C98 -15.8(10) .
Tb3 O27 C99 C100 163.3(4) .
C97 C98 C99 O27 2.9(11) .
C97 C98 C99 C100 -176.2(6) .
O27 C99 C100 F64 -75.7(7) .
C98 C99 C100 F64 103.5(7) .
O27 C99 C100 F66 44.2(8) .
C98 C99 C100 F66 -136.6(6) .
O27 C99 C100 F65 163.3(6) .
C98 C99 C100 F65 -17.5(9) .
O32 N7 C102 C101 -39.2(8) .
C107 N7 C102 C101 148.5(6) .
O32 N7 C102 C103 82.6(6) .
C107 N7 C102 C103 -89.7(6) .
O32 N7 C102 C105 -159.6(5) .
C107 N7 C102 C105 28.1(7) .
O33 N8 C105 C106 -41.0(8) .
C107 N8 C105 C106 149.2(6) .
O33 N8 C105 C104 80.2(6) .
C107 N8 C105 C104 -89.7(6) .
O33 N8 C105 C102 -161.8(5) .
C107 N8 C105 C102 28.4(6) .
N7 C102 C105 N8 -30.5(5) .
C101 C102 C105 N8 -148.6(5) .
C103 C102 C105 N8 81.9(6) .
N7 C102 C105 C106 -147.9(5) .
C101 C102 C105 C106 94.0(7) .
C103 C102 C105 C106 -35.5(8) .
N7 C102 C105 C104 81.7(6) .
C101 C102 C105 C104 -36.4(7) .
C103 C102 C105 C104 -165.9(5) .
O32 N7 C107 N8 176.6(5) .
C102 N7 C107 N8 -11.5(7) .
O32 N7 C107 C108 -2.0(10) .
C102 N7 C107 C108 169.9(6) .
O33 N8 C107 N7 178.7(5) .
C105 N8 C107 N7 -11.9(7) .
O33 N8 C107 C108 -2.7(10) .
C105 N8 C107 C108 166.6(6) .
N7 C107 C108 C113 151.3(6) .
N8 C107 C108 C113 -27.0(10) .
N7 C107 C108 C109 -29.4(10) .
N8 C107 C108 C109 152.3(6) .
C113 C108 C109 C110 1.8(10) .
C107 C108 C109 C110 -177.5(6) .
C108 C109 C110 C111 0.9(10) .
C114 O34 C111 C112 168.3(6) .
C114 O34 C111 C110 -13.2(9) .
C109 C110 C111 O34 177.8(6) .
C109 C110 C111 C112 -3.7(10) .
O34 C111 C112 C113 -177.5(6) .
C110 C111 C112 C113 3.9(10) .
C111 C112 C113 C108 -1.1(10) .
C109 C108 C113 C112 -1.7(10) .
C107 C108 C113 C112 177.6(6) .
C111 O34 C114 C115 -164.5(6) .

loop_
_platon_squeeze_void_nr
_platon_squeeze_void_average_x
_platon_squeeze_void_average_y
_platon_squeeze_void_average_z
_platon_squeeze_void_volume
_platon_squeeze_void_count_electrons
1 0.077 0.716 0.453 21.3 0.7
2 0.093 0.016 0.038 15.3 1.6
3 0.500 0.500 0.500 238.3 15.5
4 0.162 0.963 0.017 5.5 0.3
5 0.333 0.812 0.944 6.9 0.3
6 0.413 0.212 0.824 10.5 0.4
7 0.587 0.788 0.176 10.5 0.3
8 0.667 0.187 0.056 6.9 0.1
9 0.844 0.031 0.981 7.2 0.6
10 0.911 0.981 0.960 13.6 1.4
11 0.923 0.284 0.547 21.3 0.5
